data_7219704
loop_
_publ_author_name
'Wang, Shentang'
'Bi, Yanfeng'
'Liao, Wuping'

_publ_section_title
;
 Constructing calixarene-supported high nuclearity Co27, Co28and
 Ni18Na6clusters with triazoles as co-bridges
;
_journal_issue 14
_journal_name_full CrystEngComm
_journal_page_first 2896
_journal_paper_doi 10.1039/C5CE00314H
_journal_volume 17
_journal_year 2015
_chemical_formula_moiety 'C283 H348 Cl10 Co28 N48 O49 S41'
_chemical_formula_sum 'C283 H348 Cl10 Co28 N48 O49 S41'
_chemical_formula_weight 8525.09
_chemical_name_common '[Co28(C40H44S4O4)6(C2N3H2S)8(C4N6H2S2)4(SO4)Cl10(OH)4(CH3OH)4(H2O)6]'
_chemical_name_systematic ?
_space_group_IT_number 11
_symmetry_cell_setting monoclinic
_symmetry_space_group_name_Hall '-P 2yb'
_symmetry_space_group_name_H-M 'P 1 21/m 1'
_atom_sites_solution_hydrogens geom
_atom_sites_solution_primary direct
_atom_sites_solution_secondary difmap
_audit_creation_method SHELXL-97
_audit_update_record
;
2015-02-23 deposited with the CCDC.
2015-02-27 downloaded from the CCDC.
;
_cell_angle_alpha 90.00
_cell_angle_beta 111.6710(10)
_cell_angle_gamma 90.00
_cell_formula_units_Z 2
_cell_length_a 20.9882(3)
_cell_length_b 43.6525(6)
_cell_length_c 24.5435(3)
_cell_measurement_reflns_used 9259
_cell_measurement_temperature 150(2)
_cell_measurement_theta_max 24.7784
_cell_measurement_theta_min 2.2048
_cell_volume 20897.1(5)
_computing_cell_refinement 'Bruker SAINT'
_computing_data_collection 'Bruker APEX2'
_computing_data_reduction 'Bruker SAINT'
_computing_molecular_graphics 'Bruker SHELXTL'
_computing_publication_material 'Bruker SHELXTL'
_computing_structure_refinement 'SHELXL-97 (Sheldrick, 2008)'
_computing_structure_solution 'SHELXS-97 (Sheldrick, 2008)'
_diffrn_ambient_temperature 150(2)
_diffrn_measured_fraction_theta_full 1.000
_diffrn_measured_fraction_theta_max 1.000
_diffrn_radiation_monochromator graphite
_diffrn_radiation_source 'fine-focus sealed tube'
_diffrn_radiation_type MoK\a
_diffrn_radiation_wavelength 0.71073
_diffrn_reflns_av_R_equivalents 0.0980
_diffrn_reflns_av_sigmaI/netI 0.0769
_diffrn_reflns_limit_h_max 21
_diffrn_reflns_limit_h_min -21
_diffrn_reflns_limit_k_max 45
_diffrn_reflns_limit_k_min -45
_diffrn_reflns_limit_l_max 25
_diffrn_reflns_limit_l_min -25
_diffrn_reflns_number 175004
_diffrn_reflns_theta_full 21.65
_diffrn_reflns_theta_max 21.65
_diffrn_reflns_theta_min 0.89
_exptl_absorpt_coefficient_mu 1.406
_exptl_absorpt_correction_T_max 0.8275
_exptl_absorpt_correction_T_min 0.7961
_exptl_absorpt_correction_type multi-scan
_exptl_absorpt_process_details ' SADABS, Sheldrick, 1996'
_exptl_crystal_colour celadon
_exptl_crystal_density_diffrn 1.355
_exptl_crystal_density_method 'not measured'
_exptl_crystal_description block
_exptl_crystal_F_000 8712
_exptl_crystal_size_max 0.17
_exptl_crystal_size_mid 0.15
_exptl_crystal_size_min 0.14
_platon_squeeze_details
;
P. van der Sluis and A. L. Spek, Acta Crystallogr., 1990, A46, 194.

Seven CH3OH molecules per formula unit were removed by the SQUEEZE process, 
which was deduced based on the void_volume/count_electrons results 
and TG analysis.
;
_refine_diff_density_max 1.668
_refine_diff_density_min -1.769
_refine_diff_density_rms 0.154
_refine_ls_extinction_coef 0.00022(4)
_refine_ls_extinction_expression Fc^*^=kFc[1+0.001xFc^2^\l^3^/sin(2\q)]^-1/4^
_refine_ls_extinction_method SHELXL
_refine_ls_goodness_of_fit_ref 1.074
_refine_ls_hydrogen_treatment constr
_refine_ls_matrix_type full
_refine_ls_number_parameters 1772
_refine_ls_number_reflns 24900
_refine_ls_number_restraints 21
_refine_ls_restrained_S_all 1.081
_refine_ls_R_factor_all 0.1156
_refine_ls_R_factor_gt 0.0823
_refine_ls_shift/su_max 0.005
_refine_ls_shift/su_mean 0.000
_refine_ls_structure_factor_coef Fsqd
_refine_ls_weighting_details 'calc w=1/[\s^2^(Fo^2^)+(0.1634P)^2^+0.0000P] where P=(Fo^2^+2Fc^2^)/3'
_refine_ls_weighting_scheme calc
_refine_ls_wR_factor_gt 0.2396
_refine_ls_wR_factor_ref 0.2600
_reflns_number_gt 15910
_reflns_number_total 24900
_reflns_threshold_expression >2sigma(I)
_cod_data_source_file c5ce00314h2.cif
_cod_data_source_block CIAC-210
_cod_depositor_comments
;
The following automatic conversions were performed:

'_symmetry_cell_setting' value 'Monoclinic' changed to 'monoclinic'
according to
/usr/data/users/saulius/crontab/automatic-downloads/rss-feeds/RSC/lib/dictionaries/cif_core.dic
dictionary named 'cif_core.dic' version 2.4.2 from 2011-04-26.

Automatic conversion script
Id: cif_fix_values 3086 2015-02-26 13:12:21Z robertas 

 Adding full bibliography for 7219704--7219707.cif.
;
_cod_original_sg_symbol_H-M P2(1)/m
_cod_database_code 7219704

loop_
_symmetry_equiv_pos_as_xyz
'x, y, z'
'-x, y+1/2, -z'
'-x, -y, -z'
'x, -y-1/2, z'

loop_
_atom_site_label
_atom_site_type_symbol
_atom_site_fract_x
_atom_site_fract_y
_atom_site_fract_z
_atom_site_U_iso_or_equiv
_atom_site_adp_type
_atom_site_occupancy
_atom_site_symmetry_multiplicity
_atom_site_calc_flag
_atom_site_refinement_flags
_atom_site_disorder_assembly
_atom_site_disorder_group
Co1 Co 0.90238(7) 0.59594(3) 0.65195(6) 0.0406(4) Uani 1 1 d . . .
Co2 Co 1.06398(8) 0.57148(4) 0.70299(6) 0.0526(4) Uani 1 1 d . . .
Co3 Co 1.10021(8) 0.62594(4) 0.80069(7) 0.0591(5) Uani 1 1 d . . .
Co4 Co 0.94879(7) 0.65279(3) 0.75145(6) 0.0461(4) Uani 1 1 d . . .
Co5 Co 0.68073(7) 0.60100(3) 0.27237(6) 0.0433(4) Uani 1 1 d . . .
Co6 Co 0.76291(7) 0.56843(3) 0.19546(6) 0.0453(4) Uani 1 1 d . . .
Co7 Co 0.69034(7) 0.62003(3) 0.09116(6) 0.0428(4) Uani 1 1 d . . .
Co8 Co 0.61243(7) 0.65236(3) 0.16563(6) 0.0399(4) Uani 1 1 d . . .
Co9 Co 0.61783(9) 0.7500 0.36121(7) 0.0279(4) Uani 1 2 d S . .
Co10 Co 0.68342(7) 0.68950(3) 0.48005(5) 0.0331(4) Uani 1 1 d . . .
Co11 Co 0.74101(9) 0.7500 0.58763(8) 0.0371(5) Uani 1 2 d S . .
Co12 Co 0.91409(9) 0.7500 0.56321(7) 0.0306(5) Uani 1 2 d SU . .
Co13 Co 0.85013(6) 0.69235(3) 0.45814(5) 0.0297(3) Uani 1 1 d . . .
Co14 Co 0.78059(9) 0.7500 0.34187(7) 0.0260(4) Uani 1 2 d S . .
Co15 Co 0.97907(8) 0.56019(4) 0.43829(6) 0.0598(5) Uani 1 1 d DU . .
Co16 Co 0.62791(19) 0.7500 -0.02238(12) 0.0978(10) Uani 1 2 d SD . .
Co17 Co 1.1416(2) 0.7500 0.92437(17) 0.1451(17) Uani 1 2 d SD . .
S1 S 0.81475(15) 0.56064(6) 0.66007(12) 0.0496(8) Uani 1 1 d . . .
S2 S 1.07948(16) 0.51874(7) 0.74286(12) 0.0581(9) Uani 1 1 d . . .
S3 S 1.15001(17) 0.61002(8) 0.90692(13) 0.0642(9) Uani 1 1 d . . .
S4 S 0.88796(15) 0.65345(7) 0.82236(12) 0.0543(8) Uani 1 1 d . . .
S5 S 0.59589(15) 0.56778(6) 0.29361(12) 0.0500(8) Uani 1 1 d . . .
S6 S 0.73341(14) 0.51385(6) 0.16770(11) 0.0446(7) Uani 1 1 d . . .
S7 S 0.62001(14) 0.59891(6) -0.00738(11) 0.0418(7) Uani 1 1 d . . .
S8 S 0.48580(14) 0.65302(6) 0.12030(12) 0.0441(7) Uani 1 1 d . . .
S9 S 0.49572(18) 0.7500 0.32135(15) 0.0375(9) Uani 1 2 d S . .
S10 S 0.59077(14) 0.66000(6) 0.48994(11) 0.0438(7) Uani 1 1 d . . .
S11 S 0.68222(19) 0.7500 0.65747(16) 0.0425(10) Uani 1 2 d S . .
S12 S 1.04154(18) 0.7500 0.61244(15) 0.0396(9) Uani 1 2 d S . .
S13 S 0.93760(13) 0.66059(5) 0.44503(11) 0.0362(6) Uani 1 1 d . . .
S14 S 0.84146(18) 0.7500 0.27527(14) 0.0328(9) Uani 1 2 d S . .
S15 S 0.7235(2) 0.62903(16) 0.5984(3) 0.186(3) Uani 1 1 d . . .
S16 S 0.5863(2) 0.63258(17) 0.3632(3) 0.201(4) Uani 1 1 d . . .
S17 S 0.5204(2) 0.68788(13) 0.2544(3) 0.161(3) Uani 1 1 d . . .
S18 S 0.7750(2) 0.68671(16) 0.6971(3) 0.177(3) Uani 1 1 d . . .
S19 S 0.9677(4) 0.73082(18) 0.8324(4) 0.108(2) Uani 0.525(5) 1 d P . .
S19' S 0.9720(5) 0.73876(17) 0.7696(4) 0.108(2) Uani 0.475(5) 1 d P . .
S20 S 0.6211(3) 0.73665(11) 0.1415(3) 0.0578(12) Uani 0.507(4) 1 d P . .
S20' S 0.5532(3) 0.73380(13) 0.0861(3) 0.0578(12) Uani 0.493(4) 1 d P . .
S21 S 0.83494(16) 0.56182(8) 0.49238(13) 0.0623(9) Uani 1 1 d . . .
S22 S 0.81010(16) 0.59708(7) 0.43379(12) 0.0575(8) Uani 1 1 d . . .
S23 S 0.76225(17) 0.7500 0.46438(14) 0.0258(8) Uani 1 2 d SU . .
Cl1 Cl 1.01569(13) 0.63122(6) 0.69100(11) 0.0477(7) Uani 1 1 d . . .
Cl2 Cl 0.73716(13) 0.63017(6) 0.20514(11) 0.0453(7) Uani 1 1 d . . .
Cl3 Cl 1.17038(18) 0.57846(9) 0.69103(14) 0.0829(11) Uani 1 1 d . . .
Cl4 Cl 0.86771(15) 0.57340(7) 0.18072(13) 0.0667(9) Uani 1 1 d . . .
Cl5 Cl 1.06396(18) 0.58925(8) 0.43324(17) 0.0862(11) Uani 1 1 d . . .
O1 O 0.9682(3) 0.56537(16) 0.7062(3) 0.0451(18) Uani 1 1 d . . .
O2 O 1.1059(4) 0.58227(17) 0.7866(3) 0.056(2) Uani 1 1 d . . .
O3 O 1.0122(4) 0.62429(15) 0.8155(3) 0.0507(19) Uani 1 1 d . . .
O4 O 0.8832(3) 0.61843(14) 0.7152(3) 0.0402(17) Uani 1 1 d . . .
O5 O 0.6769(3) 0.56588(15) 0.2169(3) 0.0394(17) Uani 1 1 d . . .
O6 O 0.7051(3) 0.57608(14) 0.1109(3) 0.0385(17) Uani 1 1 d . . .
O7 O 0.5995(3) 0.62084(13) 0.1011(3) 0.0361(16) Uani 1 1 d . . .
O8 O 0.5957(3) 0.62048(14) 0.2164(3) 0.0374(17) Uani 1 1 d . . .
O9 O 0.6033(3) 0.71419(13) 0.4149(3) 0.0327(16) Uani 1 1 d . . .
O10 O 0.6778(3) 0.71299(15) 0.5527(3) 0.0406(17) Uani 1 1 d . . .
O11 O 0.9332(3) 0.71401(13) 0.5185(2) 0.0340(16) Uani 1 1 d . . .
O12 O 0.8493(3) 0.71509(12) 0.3836(2) 0.0292(15) Uani 1 1 d . . .
O13 O 0.8292(6) 0.7500 0.4819(5) 0.153(9) Uani 1 2 d SU . .
O14 O 0.7265(4) 0.7500 0.4017(4) 0.044(3) Uani 1 2 d S . .
O15 O 0.7277(6) 0.7367(2) 0.4973(5) 0.031(3) Uani 0.50 1 d P . .
O16 O 0.7674(5) 0.7167(3) 0.4768(5) 0.029(3) Uani 0.50 1 d P . .
O17 O 1.1819(4) 0.63254(19) 0.7689(3) 0.072(2) Uani 1 1 d . . .
O18 O 0.7905(4) 0.62327(16) 0.0888(4) 0.064(2) Uani 1 1 d . . .
O25 O 0.9893(3) 0.51092(15) 0.4218(2) 0.0408(15) Uani 1 1 d DU . .
O19 O 0.7222(8) 0.7500 -0.0142(7) 0.119(5) Uiso 1 2 d S . .
O20 O 0.5203(9) 0.7500 -0.0489(12) 0.254(12) Uiso 1 2 d SD . .
O21 O 1.0647(15) 0.7500 0.9660(13) 0.251(12) Uiso 1 2 d S . .
O22 O 1.2377(9) 0.7500 0.9085(8) 0.152(7) Uiso 1 2 d S . .
O23 O 0.6121(8) 0.7187(4) -0.0929(7) 0.206(7) Uiso 1 1 d . . .
O24 O 1.1820(12) 0.7159(5) 0.9915(9) 0.307(11) Uiso 1 1 d D . .
N1 N 0.8485(4) 0.62838(19) 0.5876(3) 0.042(2) Uani 1 1 d . . .
N2 N 0.7739(4) 0.66227(17) 0.5325(3) 0.0331(19) Uani 1 1 d . . .
N3 N 0.8337(4) 0.66490(16) 0.5224(3) 0.0298(19) Uani 1 1 d . . .
N4 N 0.7612(4) 0.66966(19) 0.4016(3) 0.043(2) Uani 1 1 d . . .
N5 N 0.7019(4) 0.66580(17) 0.4103(3) 0.0319(19) Uani 1 1 d . . .
N6 N 0.7002(4) 0.6357(2) 0.3340(3) 0.044(2) Uani 1 1 d . . .
N7 N 0.7038(4) 0.71889(16) 0.2972(3) 0.0287(18) Uani 1 1 d . . .
N8 N 0.6403(4) 0.71718(16) 0.3022(3) 0.033(2) Uani 1 1 d . . .
N9 N 0.6368(4) 0.68545(18) 0.2300(4) 0.044(2) Uani 1 1 d . . .
N10 N 0.8981(5) 0.68464(19) 0.6858(4) 0.048(2) Uani 1 1 d . . .
N11 N 0.8853(4) 0.71875(17) 0.6166(3) 0.035(2) Uani 1 1 d . . .
N12 N 0.8252(4) 0.71806(19) 0.6264(3) 0.039(2) Uani 1 1 d . . .
N13 N 1.0951(6) 0.6717(3) 0.8170(5) 0.087(4) Uani 1 1 d . . .
N14 N 1.0300(5) 0.6843(2) 0.7935(5) 0.081(3) Uani 1 1 d . . .
N15 N 1.0986(7) 0.7162(3) 0.8598(7) 0.131(6) Uani 1 1 d . . .
N16 N 0.6383(5) 0.6808(2) 0.1067(4) 0.0695(15) Uani 1 1 d . . .
N17 N 0.6710(5) 0.6660(2) 0.0743(5) 0.0695(15) Uani 1 1 d . . .
N18 N 0.6448(5) 0.7139(2) 0.0403(4) 0.0695(15) Uani 1 1 d . . .
N19 N 0.9404(5) 0.5734(2) 0.5925(4) 0.049(2) Uani 1 1 d . . .
N20 N 1.0103(5) 0.57197(19) 0.6136(4) 0.052(2) Uani 1 1 d . . .
N21 N 0.9738(5) 0.56538(19) 0.5165(4) 0.049(2) Uani 1 1 d . . .
N22 N 0.8879(5) 0.5699(2) 0.3765(4) 0.058(3) Uani 1 1 d . . .
N23 N 0.7803(5) 0.5820(2) 0.3203(4) 0.053(2) Uani 1 1 d . . .
N24 N 0.8129(5) 0.5704(2) 0.2850(4) 0.054(3) Uani 1 1 d . . .
C1 C 0.9470(6) 0.5377(3) 0.7095(4) 0.046(3) Uani 1 1 d . . .
C2 C 0.8780(7) 0.5305(2) 0.6934(4) 0.053(3) Uani 1 1 d . . .
C3 C 0.8546(7) 0.5017(3) 0.6999(5) 0.063(3) Uani 1 1 d . . .
H3A H 0.8068 0.4988 0.6904 0.075 Uiso 1 1 calc R . .
C4 C 0.8983(9) 0.4772(3) 0.7198(6) 0.081(4) Uani 1 1 d . . .
C5 C 0.9677(8) 0.4835(3) 0.7331(6) 0.075(4) Uani 1 1 d . . .
H5A H 1.0000 0.4673 0.7466 0.090 Uiso 1 1 calc R . .
C6 C 0.9908(6) 0.5123(3) 0.7271(4) 0.055(3) Uani 1 1 d . . .
C7 C 1.1151(6) 0.5616(3) 0.8306(5) 0.053(3) Uani 1 1 d . . .
C8 C 1.1047(6) 0.5311(3) 0.8166(5) 0.055(3) Uani 1 1 d . . .
C9 C 1.1131(6) 0.5095(3) 0.8619(5) 0.061(3) Uani 1 1 d . . .
H9A H 1.1090 0.4882 0.8531 0.074 Uiso 1 1 calc R . .
C10 C 1.1274(6) 0.5194(3) 0.9201(5) 0.054(3) Uani 1 1 d . . .
C11 C 1.1395(6) 0.5489(3) 0.9317(5) 0.056(3) Uani 1 1 d . . .
H11A H 1.1522 0.5557 0.9711 0.067 Uiso 1 1 calc R . .
C12 C 1.1345(6) 0.5705(3) 0.8884(5) 0.065(4) Uani 1 1 d . . .
C13 C 1.0148(6) 0.6281(3) 0.8699(5) 0.052(3) Uani 1 1 d . . .
C14 C 1.0761(6) 0.6200(3) 0.9200(5) 0.060(3) Uani 1 1 d . . .
C15 C 1.0742(7) 0.6216(3) 0.9756(5) 0.061(4) Uani 1 1 d . . .
H15A H 1.1138 0.6156 1.0079 0.074 Uiso 1 1 calc R . .
C16 C 1.0189(8) 0.6315(3) 0.9864(5) 0.082(4) Uani 1 1 d . . .
C17 C 0.9614(7) 0.6408(3) 0.9396(5) 0.076(4) Uani 1 1 d . . .
H17A H 0.9230 0.6487 0.9466 0.091 Uiso 1 1 calc R . .
C18 C 0.9595(6) 0.6387(3) 0.8826(5) 0.060(3) Uani 1 1 d . . .
C19 C 0.8446(5) 0.6067(2) 0.7432(4) 0.039(3) Uani 1 1 d . . .
C20 C 0.8389(5) 0.6198(2) 0.7919(5) 0.046(3) Uani 1 1 d . . .
C21 C 0.7969(5) 0.6075(3) 0.8194(5) 0.049(3) Uani 1 1 d . . .
H21A H 0.7943 0.6171 0.8532 0.059 Uiso 1 1 calc R . .
C22 C 0.7586(6) 0.5808(3) 0.7971(5) 0.058(3) Uani 1 1 d . A .
C23 C 0.7657(6) 0.5670(3) 0.7486(5) 0.056(3) Uani 1 1 d . . .
H23A H 0.7412 0.5487 0.7330 0.068 Uiso 1 1 calc R . .
C24 C 0.8080(6) 0.5796(3) 0.7230(5) 0.051(3) Uani 1 1 d . . .
C25 C 0.6554(5) 0.5380(2) 0.2268(4) 0.041(3) Uani 1 1 d . . .
C26 C 0.6147(5) 0.5353(2) 0.2587(4) 0.044(3) Uani 1 1 d . . .
C27 C 0.5910(6) 0.5062(2) 0.2675(5) 0.053(3) Uani 1 1 d . . .
H27A H 0.5627 0.5049 0.2899 0.063 Uiso 1 1 calc R . .
C28 C 0.6075(5) 0.4790(2) 0.2443(5) 0.047(3) Uani 1 1 d . . .
C29 C 0.6495(5) 0.4833(3) 0.2136(4) 0.043(3) Uani 1 1 d . . .
H29A H 0.6630 0.4658 0.1976 0.051 Uiso 1 1 calc R . .
C30 C 0.6732(5) 0.5111(2) 0.2046(5) 0.042(3) Uani 1 1 d . . .
C31 C 0.6721(5) 0.5536(2) 0.0755(4) 0.036(3) Uani 1 1 d . . .
C32 C 0.6797(5) 0.5231(2) 0.0924(4) 0.039(3) Uani 1 1 d . . .
C33 C 0.6516(5) 0.4995(2) 0.0535(4) 0.043(3) Uani 1 1 d . . .
H33A H 0.6594 0.4789 0.0666 0.051 Uiso 1 1 calc R . .
C34 C 0.6123(5) 0.5058(2) -0.0040(5) 0.042(3) Uani 1 1 d . B .
C35 C 0.6013(5) 0.5363(2) -0.0220(4) 0.042(3) Uani 1 1 d . . .
H35A H 0.5739 0.5411 -0.0615 0.051 Uiso 1 1 calc R . .
C36 C 0.6308(5) 0.5599(2) 0.0181(4) 0.037(3) Uani 1 1 d . . .
C37 C 0.5431(5) 0.6221(2) 0.0521(4) 0.039(3) Uani 1 1 d . . .
C38 C 0.5418(6) 0.6111(2) -0.0014(4) 0.042(3) Uani 1 1 d . . .
C39 C 0.4807(6) 0.6130(2) -0.0509(5) 0.056(3) Uani 1 1 d . . .
H39A H 0.4801 0.6048 -0.0870 0.067 Uiso 1 1 calc R . .
C40 C 0.4218(6) 0.6261(3) -0.0495(5) 0.053(3) Uani 1 1 d . . .
C41 C 0.4226(6) 0.6376(3) 0.0042(5) 0.052(3) Uani 1 1 d . . .
H41A H 0.3826 0.6466 0.0067 0.063 Uiso 1 1 calc R . .
C42 C 0.4829(5) 0.6358(2) 0.0539(4) 0.041(3) Uani 1 1 d . . .
C43 C 0.5337(5) 0.6090(2) 0.2052(4) 0.033(2) Uani 1 1 d . . .
C44 C 0.4762(5) 0.6220(2) 0.1629(5) 0.040(3) Uani 1 1 d . . .
C45 C 0.4108(5) 0.6108(3) 0.1555(5) 0.052(3) Uani 1 1 d . . .
H45A H 0.3726 0.6199 0.1255 0.062 Uiso 1 1 calc R . .
C46 C 0.3977(6) 0.5881(3) 0.1878(6) 0.056(3) Uani 1 1 d . . .
C47 C 0.4588(6) 0.5733(2) 0.2308(5) 0.052(3) Uani 1 1 d . . .
H47A H 0.4538 0.5564 0.2532 0.063 Uiso 1 1 calc R . .
C48 C 0.5236(5) 0.5841(2) 0.2383(4) 0.040(3) Uani 1 1 d . . .
C49 C 0.5410(5) 0.7046(2) 0.4052(4) 0.035(2) Uani 1 1 d . . .
C50 C 0.4827(5) 0.7190(2) 0.3631(5) 0.041(3) Uani 1 1 d . . .
C51 C 0.4165(5) 0.7104(2) 0.3521(5) 0.052(3) Uani 1 1 d . . .
H51A H 0.3799 0.7210 0.3234 0.062 Uiso 1 1 calc R . .
C52 C 0.4022(5) 0.6859(3) 0.3831(5) 0.052(3) Uani 1 1 d . C .
C53 C 0.4572(6) 0.6714(3) 0.4254(5) 0.048(3) Uani 1 1 d . . .
H53A H 0.4494 0.6550 0.4476 0.057 Uiso 1 1 calc R . .
C54 C 0.5226(5) 0.6808(2) 0.4350(4) 0.042(3) Uani 1 1 d . . .
C55 C 0.6329(5) 0.7038(3) 0.5762(5) 0.047(3) Uani 1 1 d . . .
C56 C 0.5875(6) 0.6784(2) 0.5530(4) 0.046(3) Uani 1 1 d . . .
C57 C 0.5443(6) 0.6686(3) 0.5796(5) 0.054(3) Uani 1 1 d . . .
H57A H 0.5166 0.6512 0.5639 0.065 Uiso 1 1 calc R . .
C58 C 0.5387(5) 0.6830(3) 0.6286(5) 0.051(3) Uani 1 1 d . . .
C59 C 0.5805(5) 0.7080(3) 0.6503(5) 0.051(3) Uani 1 1 d . . .
H59A H 0.5779 0.7184 0.6833 0.061 Uiso 1 1 calc R . .
C60 C 0.6265(6) 0.7186(2) 0.6259(4) 0.049(3) Uani 1 1 d . . .
C61 C 0.9968(6) 0.7040(2) 0.5315(4) 0.041(3) Uani 1 1 d . . .
C62 C 1.0544(5) 0.7174(2) 0.5732(4) 0.042(3) Uani 1 1 d . . .
C63 C 1.1187(6) 0.7057(3) 0.5850(5) 0.055(3) Uani 1 1 d . . .
H63A H 1.1566 0.7153 0.6141 0.066 Uiso 1 1 calc R . .
C64 C 1.1304(5) 0.6808(3) 0.5567(5) 0.057(3) Uani 1 1 d . . .
C65 C 1.0748(6) 0.6671(3) 0.5162(5) 0.052(3) Uani 1 1 d . . .
H65A H 1.0820 0.6491 0.4974 0.062 Uiso 1 1 calc R . .
C66 C 1.0084(5) 0.6778(2) 0.5008(4) 0.039(3) Uani 1 1 d . . .
C67 C 0.8916(5) 0.7051(2) 0.3578(4) 0.030(2) Uani 1 1 d . . .
C68 C 0.9374(5) 0.6799(2) 0.3818(4) 0.040(3) Uani 1 1 d . . .
C69 C 0.9825(5) 0.6702(2) 0.3560(5) 0.050(3) Uani 1 1 d . . .
H69A H 1.0123 0.6535 0.3730 0.060 Uiso 1 1 calc R . .
C70 C 0.9858(6) 0.6841(2) 0.3057(5) 0.049(3) Uani 1 1 d . . .
C71 C 0.9396(5) 0.7084(2) 0.2821(4) 0.045(3) Uani 1 1 d . . .
H71A H 0.9395 0.7181 0.2474 0.054 Uiso 1 1 calc R . .
C72 C 0.8948(5) 0.7188(2) 0.3069(4) 0.028(2) Uani 1 1 d . . .
C73 C 0.8780(8) 0.4470(3) 0.7386(7) 0.089(4) Uiso 1 1 d . . .
C74 C 1.1302(6) 0.4951(3) 0.9665(5) 0.065(3) Uiso 1 1 d . . .
C75 C 1.0204(9) 0.6323(4) 1.0516(7) 0.109(5) Uiso 1 1 d D . .
C76 C 0.7130(7) 0.5666(3) 0.8273(7) 0.088(4) Uiso 1 1 d . . .
C77 C 0.5820(6) 0.4477(3) 0.2546(5) 0.056(3) Uiso 1 1 d . . .
C78 C 0.5825(5) 0.4798(2) -0.0491(5) 0.051(3) Uiso 1 1 d D . .
C79 C 0.3576(6) 0.6272(3) -0.1057(6) 0.071(4) Uiso 1 1 d . . .
C80 C 0.3263(7) 0.5789(3) 0.1817(6) 0.075(4) Uiso 1 1 d . . .
C81 C 0.3275(6) 0.6763(3) 0.3722(6) 0.072(4) Uiso 1 1 d . . .
C82 C 0.4904(7) 0.6718(3) 0.6580(6) 0.085(4) Uiso 1 1 d . . .
C83 C 1.2014(7) 0.6662(3) 0.5694(6) 0.081(4) Uiso 1 1 d . . .
C84 C 1.0353(7) 0.6730(3) 0.2785(6) 0.084(4) Uiso 1 1 d . . .
C85 C 0.9362(11) 0.4229(5) 0.7609(9) 0.173(9) Uiso 1 1 d . . .
H85A H 0.9185 0.4042 0.7722 0.259 Uiso 1 1 calc R . .
H85B H 0.9737 0.4312 0.7950 0.259 Uiso 1 1 calc R . .
H85C H 0.9533 0.4182 0.7297 0.259 Uiso 1 1 calc R . .
C86 C 0.8625(9) 0.4494(4) 0.7914(8) 0.143(7) Uiso 1 1 d . . .
H86A H 0.8253 0.4642 0.7851 0.214 Uiso 1 1 calc R . .
H86B H 0.9034 0.4563 0.8240 0.214 Uiso 1 1 calc R . .
H86C H 0.8484 0.4293 0.8009 0.214 Uiso 1 1 calc R . .
C87 C 0.8229(10) 0.4371(5) 0.6933(9) 0.153(8) Uiso 1 1 d . . .
H87A H 0.7877 0.4531 0.6818 0.230 Uiso 1 1 calc R . .
H87B H 0.8045 0.4186 0.7050 0.230 Uiso 1 1 calc R . .
H87C H 0.8364 0.4322 0.6600 0.230 Uiso 1 1 calc R . .
C88 C 1.1854(7) 0.4724(3) 0.9749(6) 0.086(4) Uiso 1 1 d . . .
H88A H 1.2299 0.4829 0.9890 0.129 Uiso 1 1 calc R . .
H88B H 1.1784 0.4623 0.9375 0.129 Uiso 1 1 calc R . .
H88C H 1.1844 0.4571 1.0038 0.129 Uiso 1 1 calc R . .
C89 C 1.1389(8) 0.5089(4) 1.0237(6) 0.104(5) Uiso 1 1 d . . .
H89A H 1.1835 0.5192 1.0398 0.156 Uiso 1 1 calc R . .
H89B H 1.1366 0.4928 1.0508 0.156 Uiso 1 1 calc R . .
H89C H 1.1024 0.5239 1.0186 0.156 Uiso 1 1 calc R . .
C90 C 1.0597(7) 0.4790(3) 0.9452(7) 0.102(5) Uiso 1 1 d . . .
H90A H 1.0597 0.4631 0.9736 0.153 Uiso 1 1 calc R . .
H90B H 1.0510 0.4694 0.9070 0.153 Uiso 1 1 calc R . .
H90C H 1.0238 0.4940 0.9417 0.153 Uiso 1 1 calc R . .
C91 C 1.0894(12) 0.6320(6) 1.0946(11) 0.200(10) Uiso 1 1 d . . .
H91A H 1.0880 0.6324 1.1340 0.299 Uiso 1 1 calc R . .
H91B H 1.1144 0.6500 1.0890 0.299 Uiso 1 1 calc R . .
H91C H 1.1128 0.6133 1.0898 0.299 Uiso 1 1 calc R . .
C92 C 0.9901(9) 0.6598(4) 1.0648(8) 0.139(7) Uiso 1 1 d . . .
H92A H 0.9914 0.6587 1.1051 0.208 Uiso 1 1 calc R . .
H92B H 0.9424 0.6615 1.0376 0.208 Uiso 1 1 calc R . .
H92C H 1.0159 0.6778 1.0607 0.208 Uiso 1 1 calc R . .
C93 C 0.9814(14) 0.6074(6) 1.0611(13) 0.256(14) Uiso 1 1 d D . .
H93A H 0.9820 0.6084 1.1012 0.383 Uiso 1 1 calc R . .
H93B H 1.0015 0.5880 1.0554 0.383 Uiso 1 1 calc R . .
H93C H 0.9340 0.6088 1.0331 0.383 Uiso 1 1 calc R . .
C94 C 0.7524(11) 0.5336(5) 0.8555(10) 0.063(9) Uiso 0.47(2) 1 d PD A 1
H94A H 0.7926 0.5309 0.8448 0.095 Uiso 0.47(2) 1 calc PR A 1
H94B H 0.7206 0.5165 0.8399 0.095 Uiso 0.47(2) 1 calc PR A 1
H94C H 0.7669 0.5341 0.8983 0.095 Uiso 0.47(2) 1 calc PR A 1
C95 C 0.7364(12) 0.5815(5) 0.8905(10) 0.193(10) Uiso 1 1 d . A 1
H95A H 0.7191 0.6026 0.8872 0.290 Uiso 1 1 calc R A 1
H95B H 0.7866 0.5817 0.9083 0.290 Uiso 1 1 calc R A 1
H95C H 0.7179 0.5695 0.9150 0.290 Uiso 1 1 calc R A 1
C96 C 0.6494(11) 0.5477(6) 0.7835(10) 0.207(11) Uiso 1 1 d D A 1
H96A H 0.6141 0.5619 0.7595 0.311 Uiso 1 1 calc R A 1
H96B H 0.6303 0.5347 0.8063 0.311 Uiso 1 1 calc R A 1
H96C H 0.6649 0.5348 0.7581 0.311 Uiso 1 1 calc R A 1
C94' C 0.6531(13) 0.5915(6) 0.8197(12) 0.091(10) Uiso 0.53(2) 1 d P A 2
H94D H 0.6586 0.6089 0.7964 0.137 Uiso 0.53(2) 1 calc PR A 2
H94E H 0.6563 0.5988 0.8584 0.137 Uiso 0.53(2) 1 calc PR A 2
H94F H 0.6083 0.5820 0.7997 0.137 Uiso 0.53(2) 1 calc PR A 2
C97 C 0.5400(6) 0.4491(3) 0.2961(5) 0.078(4) Uiso 1 1 d . . .
H97A H 0.5014 0.4632 0.2797 0.118 Uiso 1 1 calc R . .
H97B H 0.5698 0.4562 0.3350 0.118 Uiso 1 1 calc R . .
H97C H 0.5226 0.4286 0.2993 0.118 Uiso 1 1 calc R . .
C98 C 0.6418(7) 0.4259(3) 0.2814(6) 0.088(4) Uiso 1 1 d . . .
H98A H 0.6686 0.4248 0.2561 0.133 Uiso 1 1 calc R . .
H98B H 0.6244 0.4055 0.2851 0.133 Uiso 1 1 calc R . .
H98C H 0.6711 0.4334 0.3202 0.133 Uiso 1 1 calc R . .
C99 C 0.5339(6) 0.4358(3) 0.1947(5) 0.078(4) Uiso 1 1 d . . .
H99A H 0.5588 0.4348 0.1679 0.117 Uiso 1 1 calc R . .
H99B H 0.4947 0.4497 0.1786 0.117 Uiso 1 1 calc R . .
H99C H 0.5175 0.4153 0.1994 0.117 Uiso 1 1 calc R . .
C100 C 0.6412(10) 0.4588(5) -0.0440(10) 0.066(3) Uiso 0.519(9) 1 d PD B 1
H10A H 0.6846 0.4687 -0.0204 0.099 Uiso 0.519(9) 1 calc PR B 1
H10B H 0.6411 0.4543 -0.0832 0.099 Uiso 0.519(9) 1 calc PR B 1
H10C H 0.6364 0.4396 -0.0251 0.099 Uiso 0.519(9) 1 calc PR B 1
C101 C 0.5478(13) 0.4885(5) -0.1092(10) 0.066(3) Uiso 0.519(9) 1 d P B 1
H10D H 0.5816 0.4921 -0.1274 0.099 Uiso 0.519(9) 1 calc PR B 1
H10E H 0.5218 0.5074 -0.1110 0.099 Uiso 0.519(9) 1 calc PR B 1
H10F H 0.5163 0.4722 -0.1302 0.099 Uiso 0.519(9) 1 calc PR B 1
C102 C 0.5380(12) 0.4591(5) -0.0266(10) 0.066(3) Uiso 0.519(9) 1 d P B 1
H10G H 0.5677 0.4458 0.0046 0.099 Uiso 0.519(9) 1 calc PR B 1
H10H H 0.5080 0.4465 -0.0589 0.099 Uiso 0.519(9) 1 calc PR B 1
H10I H 0.5101 0.4718 -0.0112 0.099 Uiso 0.519(9) 1 calc PR B 1
C200 C 0.5953(13) 0.4509(6) -0.0267(11) 0.066(3) Uiso 0.481(9) 1 d P B 2
H20A H 0.6450 0.4477 -0.0090 0.099 Uiso 0.481(9) 1 calc PR B 2
H20B H 0.5751 0.4360 -0.0583 0.099 Uiso 0.481(9) 1 calc PR B 2
H20C H 0.5751 0.4483 0.0032 0.099 Uiso 0.481(9) 1 calc PR B 2
C201 C 0.6022(14) 0.4856(6) -0.1031(11) 0.066(3) Uiso 0.481(9) 1 d P B 2
H20D H 0.6521 0.4844 -0.0914 0.099 Uiso 0.481(9) 1 calc PR B 2
H20E H 0.5864 0.5060 -0.1191 0.099 Uiso 0.481(9) 1 calc PR B 2
H20F H 0.5806 0.4701 -0.1332 0.099 Uiso 0.481(9) 1 calc PR B 2
C202 C 0.4994(12) 0.4820(6) -0.0769(11) 0.066(3) Uiso 0.481(9) 1 d P B 2
H20G H 0.4848 0.5018 -0.0669 0.099 Uiso 0.481(9) 1 calc PR B 2
H20H H 0.4797 0.4655 -0.0611 0.099 Uiso 0.481(9) 1 calc PR B 2
H20I H 0.4835 0.4800 -0.1197 0.099 Uiso 0.481(9) 1 calc PR B 2
C103 C 0.3226(7) 0.5953(3) -0.1179(6) 0.081(4) Uiso 1 1 d . . .
H10J H 0.3543 0.5802 -0.1235 0.122 Uiso 1 1 calc R . .
H10K H 0.2810 0.5963 -0.1534 0.122 Uiso 1 1 calc R . .
H10L H 0.3105 0.5892 -0.0845 0.122 Uiso 1 1 calc R . .
C104 C 0.3739(7) 0.6375(3) -0.1559(6) 0.084(4) Uiso 1 1 d . . .
H10M H 0.4069 0.6233 -0.1621 0.126 Uiso 1 1 calc R . .
H10N H 0.3939 0.6581 -0.1482 0.126 Uiso 1 1 calc R . .
H10O H 0.3319 0.6379 -0.1911 0.126 Uiso 1 1 calc R . .
C105 C 0.3049(7) 0.6508(3) -0.0968(6) 0.085(4) Uiso 1 1 d . . .
H10P H 0.3258 0.6712 -0.0892 0.127 Uiso 1 1 calc R . .
H10Q H 0.2931 0.6443 -0.0634 0.127 Uiso 1 1 calc R . .
H10R H 0.2633 0.6514 -0.1323 0.127 Uiso 1 1 calc R . .
C106 C 0.3039(11) 0.6032(5) 0.2196(10) 0.179(9) Uiso 1 1 d . . .
H10S H 0.3342 0.6014 0.2609 0.268 Uiso 1 1 calc R . .
H10T H 0.2565 0.5991 0.2157 0.268 Uiso 1 1 calc R . .
H10U H 0.3073 0.6239 0.2056 0.268 Uiso 1 1 calc R . .
C107 C 0.2746(9) 0.5835(5) 0.1191(8) 0.148(7) Uiso 1 1 d . . .
H10V H 0.2852 0.5693 0.0926 0.222 Uiso 1 1 calc R . .
H10W H 0.2773 0.6046 0.1067 0.222 Uiso 1 1 calc R . .
H10X H 0.2282 0.5794 0.1180 0.222 Uiso 1 1 calc R . .
C108 C 0.3241(8) 0.5450(3) 0.1981(7) 0.101(5) Uiso 1 1 d . . .
H10Y H 0.3376 0.5321 0.1714 0.151 Uiso 1 1 calc R . .
H10Z H 0.2775 0.5396 0.1947 0.151 Uiso 1 1 calc R . .
H11B H 0.3559 0.5417 0.2385 0.151 Uiso 1 1 calc R . .
C109 C 0.2894(10) 0.6705(5) 0.3082(8) 0.086(4) Uiso 0.701(13) 1 d P C 1
H11C H 0.3062 0.6515 0.2968 0.130 Uiso 0.701(13) 1 calc PR C 1
H11D H 0.2967 0.6876 0.2854 0.130 Uiso 0.701(13) 1 calc PR C 1
H11E H 0.2403 0.6685 0.3005 0.130 Uiso 0.701(13) 1 calc PR C 1
C110 C 0.2922(10) 0.7021(5) 0.3940(10) 0.086(4) Uiso 0.701(13) 1 d P C 1
H11F H 0.3031 0.6998 0.4362 0.130 Uiso 0.701(13) 1 calc PR C 1
H11G H 0.2424 0.7009 0.3732 0.130 Uiso 0.701(13) 1 calc PR C 1
H11H H 0.3087 0.7221 0.3864 0.130 Uiso 0.701(13) 1 calc PR C 1
C111 C 0.3234(11) 0.6451(5) 0.3992(10) 0.086(4) Uiso 0.701(13) 1 d P C 1
H11I H 0.3643 0.6331 0.4031 0.130 Uiso 0.701(13) 1 calc PR C 1
H11J H 0.2824 0.6342 0.3738 0.130 Uiso 0.701(13) 1 calc PR C 1
H11K H 0.3210 0.6481 0.4380 0.130 Uiso 0.701(13) 1 calc PR C 1
C209 C 0.319(2) 0.6453(11) 0.344(2) 0.086(4) Uiso 0.299(13) 1 d P C 2
H20J H 0.3585 0.6324 0.3654 0.130 Uiso 0.299(13) 1 calc PR C 2
H20K H 0.3157 0.6475 0.3032 0.130 Uiso 0.299(13) 1 calc PR C 2
H20L H 0.2770 0.6356 0.3445 0.130 Uiso 0.299(13) 1 calc PR C 2
C210 C 0.277(2) 0.7079(11) 0.354(2) 0.086(4) Uiso 0.299(13) 1 d P C 2
H21B H 0.2831 0.7183 0.3206 0.130 Uiso 0.299(13) 1 calc PR C 2
H21C H 0.2891 0.7218 0.3872 0.130 Uiso 0.299(13) 1 calc PR C 2
H21D H 0.2286 0.7017 0.3423 0.130 Uiso 0.299(13) 1 calc PR C 2
C211 C 0.323(2) 0.6608(12) 0.425(2) 0.086(4) Uiso 0.299(13) 1 d P C 2
H21E H 0.3518 0.6425 0.4347 0.130 Uiso 0.299(13) 1 calc PR C 2
H21F H 0.2750 0.6549 0.4172 0.130 Uiso 0.299(13) 1 calc PR C 2
H21G H 0.3381 0.6750 0.4586 0.130 Uiso 0.299(13) 1 calc PR C 2
C112 C 0.4387(8) 0.6492(4) 0.6222(7) 0.122(6) Uiso 1 1 d . . .
H11L H 0.4092 0.6589 0.5855 0.183 Uiso 1 1 calc R . .
H11M H 0.4106 0.6423 0.6441 0.183 Uiso 1 1 calc R . .
H11N H 0.4622 0.6316 0.6134 0.183 Uiso 1 1 calc R . .
C113 C 0.4540(11) 0.6973(5) 0.6747(9) 0.174(9) Uiso 1 1 d . . .
H11O H 0.4236 0.7077 0.6393 0.261 Uiso 1 1 calc R . .
H11P H 0.4876 0.7119 0.6996 0.261 Uiso 1 1 calc R . .
H11Q H 0.4268 0.6890 0.6963 0.261 Uiso 1 1 calc R . .
C114 C 0.5383(12) 0.6556(6) 0.7183(10) 0.199(10) Uiso 1 1 d . . .
H11R H 0.5097 0.6479 0.7392 0.298 Uiso 1 1 calc R . .
H11S H 0.5713 0.6705 0.7430 0.298 Uiso 1 1 calc R . .
H11T H 0.5630 0.6384 0.7094 0.298 Uiso 1 1 calc R . .
C115 C 1.1998(8) 0.6320(4) 0.5872(7) 0.114(5) Uiso 1 1 d . . .
H11U H 1.1904 0.6310 0.6235 0.171 Uiso 1 1 calc R . .
H11V H 1.2442 0.6225 0.5936 0.171 Uiso 1 1 calc R . .
H11W H 1.1636 0.6212 0.5559 0.171 Uiso 1 1 calc R . .
C116 C 1.2575(8) 0.6826(4) 0.6177(7) 0.111(5) Uiso 1 1 d . . .
H11X H 1.2593 0.7041 0.6065 0.166 Uiso 1 1 calc R . .
H11Y H 1.3016 0.6728 0.6240 0.166 Uiso 1 1 calc R . .
H11Z H 1.2481 0.6818 0.6539 0.166 Uiso 1 1 calc R . .
C117 C 1.2176(8) 0.6664(4) 0.5134(7) 0.123(6) Uiso 1 1 d . . .
H12A H 1.2209 0.6877 0.5017 0.184 Uiso 1 1 calc R . .
H12B H 1.1809 0.6559 0.4819 0.184 Uiso 1 1 calc R . .
H12C H 1.2612 0.6559 0.5207 0.184 Uiso 1 1 calc R . .
C118 C 1.0973(7) 0.6562(3) 0.3211(6) 0.093(5) Uiso 1 1 d . . .
H12D H 1.1244 0.6702 0.3520 0.140 Uiso 1 1 calc R . .
H12E H 1.1256 0.6484 0.3000 0.140 Uiso 1 1 calc R . .
H12F H 1.0817 0.6389 0.3386 0.140 Uiso 1 1 calc R . .
C119 C 1.0637(14) 0.6980(7) 0.2527(12) 0.240(13) Uiso 1 1 d . . .
H12G H 1.0902 0.7122 0.2838 0.360 Uiso 1 1 calc R . .
H12H H 1.0259 0.7091 0.2233 0.360 Uiso 1 1 calc R . .
H12I H 1.0935 0.6892 0.2341 0.360 Uiso 1 1 calc R . .
C120 C 0.9951(9) 0.6506(4) 0.2300(8) 0.149(7) Uiso 1 1 d . . .
H12J H 0.9774 0.6339 0.2469 0.224 Uiso 1 1 calc R . .
H12K H 1.0253 0.6423 0.2113 0.224 Uiso 1 1 calc R . .
H12L H 0.9566 0.6614 0.2007 0.224 Uiso 1 1 calc R . .
C121 C 0.7857(5) 0.6404(3) 0.5718(5) 0.046(3) Uani 1 1 d . . .
C122 C 0.8761(5) 0.6441(2) 0.5570(4) 0.036(2) Uani 1 1 d . . .
H12M H 0.9217 0.6410 0.5590 0.043 Uiso 1 1 calc R . .
C123 C 0.6661(5) 0.6458(3) 0.3696(5) 0.051(3) Uani 1 1 d . . .
C124 C 0.7579(5) 0.6513(2) 0.3555(4) 0.043(3) Uani 1 1 d . . .
H12N H 0.7935 0.6499 0.3405 0.051 Uiso 1 1 calc R . .
C125 C 0.6019(5) 0.6978(2) 0.2625(5) 0.044(3) Uani 1 1 d . . .
C126 C 0.6974(5) 0.7003(2) 0.2532(5) 0.040(3) Uani 1 1 d . . .
H12O H 0.7332 0.6975 0.2387 0.048 Uiso 1 1 calc R . .
C127 C 0.8348(5) 0.6974(3) 0.6686(5) 0.046(3) Uani 1 1 d . . .
C128 C 0.9263(6) 0.6989(2) 0.6517(5) 0.046(3) Uani 1 1 d . . .
H12P H 0.9714 0.6950 0.6532 0.055 Uiso 1 1 calc R . .
C129 C 1.1308(8) 0.6915(4) 0.8525(7) 0.097(5) Uani 1 1 d . . .
H12Q H 1.1786 0.6888 0.8731 0.117 Uiso 1 1 calc R . .
C130 C 1.0365(10) 0.7098(5) 0.8181(9) 0.127(6) Uani 1 1 d U . .
C131 C 0.6259(7) 0.7090(3) 0.0860(6) 0.0695(15) Uani 1 1 d U . .
C132 C 0.6725(7) 0.6866(2) 0.0363(6) 0.0695(15) Uani 1 1 d . . .
H13A H 0.6919 0.6826 0.0076 0.083 Uiso 1 1 calc R . .
C133 C 1.0299(6) 0.5678(2) 0.5679(5) 0.052(3) Uani 1 1 d . . .
H13B H 1.0762 0.5667 0.5707 0.063 Uiso 1 1 calc R . .
C134 C 0.9202(6) 0.5685(2) 0.5344(5) 0.050(3) Uani 1 1 d . . .
C135 C 0.8262(6) 0.5816(2) 0.3740(4) 0.049(3) Uani 1 1 d . . .
C136 C 0.8733(7) 0.5628(3) 0.3196(5) 0.065(4) Uani 1 1 d . . .
H13C H 0.9053 0.5529 0.3063 0.078 Uiso 1 1 calc R . .
C137 C 1.1820(8) 0.6584(4) 0.7394(7) 0.114(6) Uiso 1 1 d . . .
H13D H 1.2218 0.6585 0.7276 0.172 Uiso 1 1 calc R . .
H13E H 1.1845 0.6762 0.7646 0.172 Uiso 1 1 calc R . .
H13F H 1.1398 0.6596 0.7045 0.172 Uiso 1 1 calc R . .
C138 C 0.7989(17) 0.6183(8) 0.0367(15) 0.309(19) Uiso 1 1 d . . .
H13G H 0.8474 0.6208 0.0425 0.464 Uiso 1 1 calc R . .
H13H H 0.7714 0.6332 0.0076 0.464 Uiso 1 1 calc R . .
H13I H 0.7840 0.5975 0.0229 0.464 Uiso 1 1 calc R . .

loop_
_atom_site_aniso_label
_atom_site_aniso_U_11
_atom_site_aniso_U_22
_atom_site_aniso_U_33
_atom_site_aniso_U_23
_atom_site_aniso_U_13
_atom_site_aniso_U_12
Co1 0.0483(9) 0.0406(9) 0.0351(8) 0.0104(7) 0.0180(7) 0.0084(7)
Co2 0.0604(11) 0.0633(11) 0.0355(9) 0.0139(8) 0.0193(8) 0.0131(8)
Co3 0.0572(11) 0.0687(12) 0.0470(10) 0.0123(8) 0.0142(8) 0.0118(9)
Co4 0.0513(10) 0.0365(9) 0.0496(9) 0.0091(7) 0.0175(8) 0.0062(7)
Co5 0.0427(9) 0.0523(10) 0.0331(8) -0.0129(7) 0.0118(7) 0.0014(7)
Co6 0.0510(10) 0.0507(10) 0.0339(8) -0.0137(7) 0.0155(7) -0.0023(7)
Co7 0.0510(10) 0.0323(8) 0.0499(9) -0.0107(7) 0.0241(8) -0.0059(7)
Co8 0.0484(9) 0.0285(8) 0.0484(9) -0.0172(7) 0.0244(7) -0.0136(7)
Co9 0.0317(11) 0.0255(10) 0.0268(10) 0.000 0.0113(9) 0.000
Co10 0.0383(8) 0.0255(8) 0.0340(8) -0.0004(6) 0.0117(7) -0.0051(6)
Co11 0.0366(12) 0.0466(13) 0.0290(11) 0.000 0.0131(9) 0.000
Co12 0.0305(11) 0.0308(11) 0.0286(10) 0.000 0.0087(9) 0.000
Co13 0.0390(8) 0.0218(7) 0.0285(7) 0.0016(6) 0.0127(6) 0.0070(6)
Co14 0.0315(11) 0.0221(10) 0.0227(10) 0.000 0.0082(8) 0.000
Co15 0.0573(11) 0.0782(12) 0.0428(9) -0.0075(8) 0.0172(8) 0.0143(9)
Co16 0.179(3) 0.0651(18) 0.0723(18) 0.000 0.074(2) 0.000
Co17 0.149(3) 0.093(3) 0.122(3) 0.000 -0.033(3) 0.000
S1 0.0570(19) 0.0449(17) 0.0496(18) 0.0024(14) 0.0227(15) -0.0008(14)
S2 0.073(2) 0.063(2) 0.0400(17) 0.0140(15) 0.0229(16) 0.0267(17)
S3 0.066(2) 0.070(2) 0.0503(19) 0.0038(17) 0.0146(17) 0.0143(17)
S4 0.066(2) 0.0501(19) 0.0501(18) 0.0020(14) 0.0256(16) 0.0131(15)
S5 0.068(2) 0.0460(18) 0.0445(17) -0.0004(14) 0.0308(16) 0.0031(15)
S6 0.0545(18) 0.0425(17) 0.0356(16) -0.0043(13) 0.0152(14) 0.0073(14)
S7 0.0597(18) 0.0309(15) 0.0368(15) -0.0054(12) 0.0201(14) 0.0031(13)
S8 0.0509(18) 0.0347(16) 0.0460(17) -0.0095(13) 0.0171(14) 0.0002(13)
S9 0.032(2) 0.039(2) 0.037(2) 0.000 0.0073(18) 0.000
S10 0.0545(18) 0.0329(16) 0.0434(16) 0.0040(13) 0.0174(14) -0.0038(13)
S11 0.048(2) 0.047(2) 0.034(2) 0.000 0.0178(19) 0.000
S12 0.035(2) 0.042(2) 0.038(2) 0.000 0.0095(18) 0.000
S13 0.0454(16) 0.0289(14) 0.0352(15) 0.0023(12) 0.0160(13) 0.0105(12)
S14 0.045(2) 0.028(2) 0.0265(19) 0.000 0.0154(17) 0.000
S15 0.097(3) 0.289(8) 0.219(6) 0.212(6) 0.113(4) 0.102(4)
S16 0.073(3) 0.285(8) 0.271(7) -0.232(7) 0.093(4) -0.081(4)
S17 0.123(4) 0.196(5) 0.222(6) -0.166(5) 0.131(4) -0.115(4)
S18 0.076(3) 0.278(7) 0.199(6) 0.191(6) 0.077(3) 0.059(4)
S19 0.114(4) 0.075(4) 0.107(4) -0.009(3) 0.006(4) 0.010(3)
S19' 0.114(4) 0.075(4) 0.107(4) -0.009(3) 0.006(4) 0.010(3)
S20 0.091(3) 0.028(2) 0.061(3) -0.0016(19) 0.036(2) 0.008(2)
S20' 0.091(3) 0.028(2) 0.061(3) -0.0016(19) 0.036(2) 0.008(2)
S21 0.063(2) 0.073(2) 0.0507(19) 0.0013(16) 0.0206(17) 0.0037(17)
S22 0.063(2) 0.070(2) 0.0366(17) -0.0065(15) 0.0159(15) 0.0150(17)
S23 0.033(2) 0.0190(19) 0.025(2) 0.000 0.0108(17) 0.000
Cl1 0.0460(17) 0.0522(17) 0.0451(16) 0.0146(13) 0.0171(14) 0.0082(13)
Cl2 0.0397(16) 0.0484(17) 0.0482(16) -0.0206(13) 0.0166(13) -0.0088(13)
Cl3 0.078(2) 0.106(3) 0.065(2) 0.004(2) 0.0270(19) 0.014(2)
Cl4 0.062(2) 0.077(2) 0.063(2) -0.0089(17) 0.0256(17) 0.0036(17)
Cl5 0.086(3) 0.080(3) 0.105(3) -0.003(2) 0.051(2) 0.007(2)
O1 0.060(5) 0.039(5) 0.028(4) 0.016(3) 0.007(4) 0.007(4)
O2 0.058(5) 0.067(5) 0.042(4) 0.024(4) 0.017(4) 0.017(4)
O3 0.070(5) 0.053(5) 0.028(4) 0.000(3) 0.017(4) 0.016(4)
O4 0.052(4) 0.032(4) 0.042(4) 0.009(3) 0.024(4) 0.010(3)
O5 0.049(4) 0.040(4) 0.031(4) -0.015(3) 0.017(3) -0.007(3)
O6 0.047(4) 0.037(4) 0.033(4) -0.005(3) 0.016(3) 0.003(3)
O7 0.040(4) 0.029(4) 0.035(4) -0.010(3) 0.010(4) -0.004(3)
O8 0.047(5) 0.035(4) 0.032(4) -0.006(3) 0.017(3) -0.009(3)
O9 0.041(4) 0.026(4) 0.035(4) 0.000(3) 0.018(3) -0.003(3)
O10 0.040(4) 0.049(4) 0.032(4) -0.003(3) 0.012(3) 0.003(3)
O11 0.045(5) 0.031(4) 0.029(4) -0.004(3) 0.017(3) -0.003(3)
O12 0.040(4) 0.023(4) 0.030(4) -0.001(3) 0.019(3) 0.004(3)
O13 0.029(4) 0.39(3) 0.039(6) 0.000 0.006(4) 0.000
O14 0.039(6) 0.060(7) 0.029(6) 0.000 0.009(5) 0.000
O15 0.043(8) 0.020(7) 0.035(7) -0.009(5) 0.020(7) -0.006(5)
O16 0.014(7) 0.040(8) 0.029(7) -0.003(6) 0.002(6) 0.000(6)
O17 0.048(5) 0.085(6) 0.058(5) 0.024(5) -0.009(4) -0.005(4)
O18 0.056(5) 0.051(5) 0.089(6) -0.019(4) 0.034(5) -0.010(4)
O25 0.031(4) 0.077(2) 0.011(3) -0.013(3) 0.002(3) 0.007(3)
N1 0.053(6) 0.049(6) 0.030(5) 0.018(4) 0.024(5) 0.013(5)
N2 0.037(5) 0.034(5) 0.033(5) 0.002(4) 0.019(4) 0.000(4)
N3 0.042(5) 0.024(5) 0.023(4) 0.002(4) 0.012(4) 0.001(4)
N4 0.045(6) 0.052(6) 0.034(5) 0.006(5) 0.016(4) 0.000(4)
N5 0.026(5) 0.036(5) 0.031(5) -0.006(4) 0.007(4) -0.001(4)
N6 0.036(5) 0.060(6) 0.033(5) -0.012(4) 0.007(4) -0.003(5)
N7 0.034(5) 0.024(5) 0.034(5) 0.003(4) 0.020(4) 0.006(4)
N8 0.047(6) 0.021(5) 0.030(5) 0.000(4) 0.014(4) -0.003(4)
N9 0.041(6) 0.038(5) 0.059(6) -0.014(4) 0.025(5) -0.009(4)
N10 0.050(6) 0.037(5) 0.055(6) 0.005(5) 0.018(5) 0.000(5)
N11 0.049(6) 0.022(5) 0.039(5) 0.001(4) 0.020(5) -0.001(4)
N12 0.035(5) 0.049(6) 0.034(5) -0.004(4) 0.016(4) -0.010(4)
N13 0.056(8) 0.083(9) 0.098(9) 0.005(7) 0.001(7) -0.009(7)
N14 0.059(8) 0.055(7) 0.112(9) -0.026(7) 0.011(7) 0.007(6)
N15 0.080(10) 0.067(9) 0.180(14) -0.038(9) -0.028(9) 0.014(7)
N16 0.111(4) 0.033(3) 0.094(4) -0.011(3) 0.073(3) -0.010(3)
N17 0.111(4) 0.033(3) 0.094(4) -0.011(3) 0.073(3) -0.010(3)
N18 0.111(4) 0.033(3) 0.094(4) -0.011(3) 0.073(3) -0.010(3)
N19 0.050(7) 0.056(6) 0.038(6) 0.013(5) 0.013(5) 0.021(5)
N20 0.068(7) 0.050(6) 0.044(6) 0.009(5) 0.028(5) 0.021(5)
N21 0.046(6) 0.049(6) 0.051(6) -0.005(5) 0.016(5) 0.011(5)
N22 0.059(7) 0.074(7) 0.043(6) 0.005(5) 0.021(5) 0.020(5)
N23 0.061(6) 0.058(6) 0.036(6) -0.017(5) 0.012(5) 0.003(5)
N24 0.052(6) 0.076(7) 0.037(5) -0.010(5) 0.020(5) 0.018(5)
C1 0.048(8) 0.055(9) 0.041(7) 0.010(6) 0.021(6) 0.006(7)
C2 0.100(11) 0.030(7) 0.038(7) -0.004(5) 0.035(7) 0.009(7)
C3 0.087(10) 0.042(8) 0.072(9) 0.006(7) 0.045(8) -0.002(7)
C4 0.137(14) 0.027(8) 0.115(12) 0.006(7) 0.090(11) -0.002(8)
C5 0.111(12) 0.057(9) 0.086(10) 0.029(7) 0.072(9) 0.028(8)
C6 0.099(10) 0.039(7) 0.032(6) 0.017(5) 0.031(7) 0.014(7)
C7 0.054(8) 0.052(8) 0.059(9) 0.024(7) 0.027(6) 0.026(6)
C8 0.061(8) 0.062(9) 0.046(7) 0.016(6) 0.025(6) 0.035(7)
C9 0.084(9) 0.047(7) 0.056(8) 0.019(6) 0.030(7) 0.037(7)
C10 0.061(8) 0.077(10) 0.035(7) 0.029(7) 0.030(6) 0.035(7)
C11 0.075(9) 0.057(9) 0.035(7) 0.009(6) 0.021(6) 0.026(7)
C12 0.055(8) 0.103(11) 0.037(7) 0.016(7) 0.018(6) 0.026(7)
C13 0.063(8) 0.052(8) 0.043(8) 0.003(6) 0.023(7) 0.011(6)
C14 0.064(8) 0.060(8) 0.054(8) -0.006(6) 0.018(7) 0.011(6)
C15 0.100(11) 0.054(8) 0.025(7) 0.001(6) 0.017(7) 0.014(7)
C16 0.118(13) 0.100(11) 0.039(8) -0.001(8) 0.040(9) 0.019(10)
C17 0.098(11) 0.090(10) 0.038(8) -0.004(7) 0.025(8) 0.022(8)
C18 0.069(9) 0.063(8) 0.047(8) 0.004(6) 0.019(7) 0.008(7)
C19 0.046(7) 0.029(6) 0.042(7) 0.010(5) 0.017(6) 0.008(5)
C20 0.049(7) 0.045(7) 0.049(7) 0.012(6) 0.023(6) 0.012(5)
C21 0.055(8) 0.061(8) 0.043(7) 0.020(6) 0.032(6) 0.019(7)
C22 0.052(8) 0.071(9) 0.065(8) 0.021(7) 0.036(7) 0.000(7)
C23 0.049(7) 0.074(9) 0.051(8) 0.009(7) 0.024(6) 0.001(6)
C24 0.047(7) 0.058(8) 0.047(7) 0.021(6) 0.014(6) 0.016(6)
C25 0.045(7) 0.048(8) 0.028(6) 0.002(5) 0.009(5) 0.002(6)
C26 0.063(8) 0.040(7) 0.037(6) 0.001(5) 0.028(6) 0.007(6)
C27 0.065(8) 0.045(8) 0.048(7) 0.017(6) 0.020(6) 0.000(6)
C28 0.056(7) 0.038(7) 0.045(7) 0.006(5) 0.016(6) -0.001(6)
C29 0.047(7) 0.062(8) 0.019(6) -0.004(5) 0.011(5) 0.007(6)
C30 0.057(7) 0.025(6) 0.058(7) 0.009(5) 0.036(6) 0.005(5)
C31 0.050(7) 0.026(6) 0.031(6) -0.016(5) 0.013(5) -0.004(5)
C32 0.051(7) 0.045(7) 0.027(6) -0.007(5) 0.022(5) -0.003(5)
C33 0.065(8) 0.025(6) 0.037(7) -0.005(5) 0.017(6) 0.011(5)
C34 0.050(7) 0.029(7) 0.049(7) -0.020(5) 0.020(6) -0.006(5)
C35 0.055(7) 0.032(7) 0.041(6) -0.007(5) 0.019(6) -0.011(5)
C36 0.048(7) 0.029(6) 0.035(6) -0.005(5) 0.019(5) 0.002(5)
C37 0.056(8) 0.014(5) 0.034(6) -0.005(5) 0.002(6) 0.002(5)
C38 0.065(8) 0.029(6) 0.035(7) -0.002(5) 0.023(6) 0.007(5)
C39 0.076(9) 0.047(7) 0.037(7) -0.010(5) 0.012(7) 0.017(6)
C40 0.042(7) 0.056(8) 0.049(8) 0.004(6) 0.002(6) 0.015(6)
C41 0.049(8) 0.060(8) 0.047(7) -0.004(6) 0.016(6) 0.002(6)
C42 0.026(6) 0.042(7) 0.050(7) -0.006(5) 0.005(6) 0.001(5)
C43 0.038(7) 0.031(6) 0.040(6) -0.018(5) 0.024(6) -0.009(5)
C44 0.031(7) 0.033(6) 0.061(7) -0.017(5) 0.023(6) -0.005(5)
C45 0.037(7) 0.062(8) 0.051(7) -0.018(6) 0.010(6) 0.006(6)
C46 0.058(8) 0.034(7) 0.093(10) -0.014(7) 0.049(8) -0.012(6)
C47 0.067(9) 0.033(7) 0.072(8) -0.005(6) 0.044(7) -0.005(6)
C48 0.038(7) 0.041(7) 0.045(7) -0.008(5) 0.022(5) 0.000(5)
C49 0.030(6) 0.031(6) 0.037(6) -0.008(5) 0.004(5) -0.003(5)
C50 0.043(7) 0.029(6) 0.058(7) -0.012(5) 0.026(6) -0.011(5)
C51 0.038(7) 0.048(7) 0.056(7) -0.001(6) 0.003(6) -0.016(6)
C52 0.038(7) 0.058(8) 0.063(8) -0.009(7) 0.023(6) -0.008(6)
C53 0.047(8) 0.057(8) 0.043(7) 0.001(6) 0.022(6) -0.022(6)
C54 0.059(8) 0.021(6) 0.046(7) 0.002(5) 0.018(6) -0.002(5)
C55 0.039(7) 0.053(8) 0.045(7) 0.007(6) 0.011(6) 0.010(6)
C56 0.057(7) 0.035(6) 0.044(7) 0.009(5) 0.016(6) -0.004(6)
C57 0.063(8) 0.055(8) 0.046(7) -0.001(6) 0.023(6) -0.025(6)
C58 0.049(7) 0.060(8) 0.052(7) 0.015(6) 0.028(6) -0.009(6)
C59 0.059(8) 0.065(8) 0.048(7) 0.006(6) 0.042(6) -0.011(7)
C60 0.066(8) 0.042(7) 0.043(7) -0.010(5) 0.025(6) -0.002(6)
C61 0.050(8) 0.048(7) 0.033(6) 0.009(5) 0.024(6) -0.002(6)
C62 0.031(7) 0.051(7) 0.042(7) -0.005(5) 0.011(5) -0.006(5)
C63 0.044(8) 0.078(9) 0.035(7) 0.002(6) 0.005(6) 0.007(7)
C64 0.022(7) 0.078(9) 0.061(8) -0.010(7) 0.003(6) 0.013(6)
C65 0.063(9) 0.047(7) 0.054(7) 0.009(6) 0.032(7) 0.022(6)
C66 0.042(7) 0.043(7) 0.033(6) 0.012(5) 0.013(5) 0.009(5)
C67 0.033(6) 0.024(6) 0.030(6) -0.001(5) 0.007(5) -0.004(5)
C68 0.051(7) 0.034(6) 0.046(6) 0.006(5) 0.031(6) 0.000(5)
C69 0.056(7) 0.040(7) 0.057(7) 0.010(6) 0.025(6) 0.018(6)
C70 0.072(8) 0.041(7) 0.055(7) 0.009(6) 0.047(7) 0.017(6)
C71 0.061(8) 0.041(7) 0.037(6) 0.002(5) 0.024(6) 0.000(6)
C72 0.035(6) 0.026(6) 0.024(5) 0.001(4) 0.011(5) 0.011(4)
C121 0.035(7) 0.059(8) 0.050(7) 0.031(6) 0.022(6) 0.009(6)
C122 0.040(6) 0.044(7) 0.027(6) -0.001(5) 0.017(5) 0.000(5)
C123 0.030(6) 0.059(8) 0.060(8) -0.021(6) 0.011(6) 0.004(6)
C124 0.040(7) 0.059(8) 0.029(6) 0.000(6) 0.013(5) -0.001(6)
C125 0.048(7) 0.040(7) 0.057(7) -0.029(6) 0.035(6) -0.028(6)
C126 0.036(7) 0.035(6) 0.054(7) -0.005(6) 0.023(6) 0.006(5)
C127 0.038(7) 0.053(7) 0.046(7) 0.010(6) 0.016(6) 0.000(6)
C128 0.054(7) 0.020(6) 0.075(8) 0.004(6) 0.039(7) 0.001(6)
C129 0.068(11) 0.068(11) 0.127(14) -0.022(10) 0.002(10) -0.009(9)
C130 0.110(9) 0.105(9) 0.145(10) -0.020(8) 0.024(8) 0.008(8)
C131 0.111(4) 0.033(3) 0.094(4) -0.011(3) 0.073(3) -0.010(3)
C132 0.111(4) 0.033(3) 0.094(4) -0.011(3) 0.073(3) -0.010(3)
C133 0.049(8) 0.067(8) 0.041(7) 0.019(6) 0.017(7) 0.022(6)
C134 0.050(8) 0.047(7) 0.054(8) 0.007(6) 0.019(7) 0.005(6)
C135 0.061(8) 0.056(7) 0.026(7) -0.003(5) 0.012(6) 0.008(6)
C136 0.060(9) 0.091(10) 0.050(8) -0.012(7) 0.028(7) 0.014(7)

loop_
_atom_type_symbol
_atom_type_description
_atom_type_scat_dispersion_real
_atom_type_scat_dispersion_imag
_atom_type_scat_source
C C 0.0033 0.0016 'International Tables Vol C Tables 4.2.6.8 and 6.1.1.4'
H H 0.0000 0.0000 'International Tables Vol C Tables 4.2.6.8 and 6.1.1.4'
N N 0.0061 0.0033 'International Tables Vol C Tables 4.2.6.8 and 6.1.1.4'
O O 0.0106 0.0060 'International Tables Vol C Tables 4.2.6.8 and 6.1.1.4'
S S 0.1246 0.1234 'International Tables Vol C Tables 4.2.6.8 and 6.1.1.4'
Co Co 0.3494 0.9721 'International Tables Vol C Tables 4.2.6.8 and 6.1.1.4'
Cl Cl 0.1484 0.1585 'International Tables Vol C Tables 4.2.6.8 and 6.1.1.4'

loop_
_geom_angle_atom_site_label_1
_geom_angle_atom_site_label_2
_geom_angle_atom_site_label_3
_geom_angle
_geom_angle_site_symmetry_1
_geom_angle_site_symmetry_3
O4 Co1 O1 95.5(3) . .
O4 Co1 N1 92.6(3) . .
O1 Co1 N1 168.6(3) . .
O4 Co1 N19 170.5(3) . .
O1 Co1 N19 79.1(3) . .
N1 Co1 N19 91.7(3) . .
O4 Co1 S1 82.7(2) . .
O1 Co1 S1 83.2(2) . .
N1 Co1 S1 105.7(3) . .
N19 Co1 S1 104.1(3) . .
O4 Co1 Cl1 81.2(2) . .
O1 Co1 Cl1 81.1(2) . .
N1 Co1 Cl1 92.4(3) . .
N19 Co1 Cl1 90.2(3) . .
S1 Co1 Cl1 156.33(10) . .
O2 Co2 O1 93.3(3) . .
O2 Co2 N20 164.7(3) . .
O1 Co2 N20 83.4(3) . .
O2 Co2 Cl3 91.1(2) . .
O1 Co2 Cl3 175.5(2) . .
N20 Co2 Cl3 92.1(3) . .
O2 Co2 S2 82.4(2) . .
O1 Co2 S2 81.5(2) . .
N20 Co2 S2 111.8(3) . .
Cl3 Co2 S2 100.13(13) . .
O2 Co3 O3 96.7(3) . .
O2 Co3 N13 179.0(4) . .
O3 Co3 N13 83.2(4) . .
O2 Co3 O17 87.6(3) . .
O3 Co3 O17 168.4(3) . .
N13 Co3 O17 92.7(4) . .
O2 Co3 S3 83.4(2) . .
O3 Co3 S3 82.0(2) . .
N13 Co3 S3 95.6(3) . .
O17 Co3 S3 109.3(2) . .
O2 Co3 Cl1 88.1(2) . .
O3 Co3 Cl1 82.6(2) . .
N13 Co3 Cl1 92.9(3) . .
O17 Co3 Cl1 86.8(2) . .
S3 Co3 Cl1 161.35(12) . .
O4 Co4 O3 91.8(3) . .
O4 Co4 N10 94.9(3) . .
O3 Co4 N10 171.2(3) . .
O4 Co4 N14 171.6(3) . .
O3 Co4 N14 81.1(4) . .
N10 Co4 N14 91.8(4) . .
O4 Co4 S4 82.8(2) . .
O3 Co4 S4 80.1(2) . .
N10 Co4 S4 106.4(3) . .
N14 Co4 S4 100.2(3) . .
O4 Co4 Cl1 84.4(2) . .
O3 Co4 Cl1 83.3(2) . .
N10 Co4 Cl1 91.7(3) . .
N14 Co4 Cl1 90.3(3) . .
S4 Co4 Cl1 158.62(11) . .
O8 Co5 O5 93.3(2) . .
O8 Co5 N6 94.3(3) . .
O5 Co5 N6 171.5(3) . .
O8 Co5 N23 169.2(3) . .
O5 Co5 N23 82.2(3) . .
N6 Co5 N23 89.6(3) . .
O8 Co5 S5 82.3(2) . .
O5 Co5 S5 81.2(2) . .
N6 Co5 S5 103.6(3) . .
N23 Co5 S5 106.6(3) . .
O8 Co5 Cl2 81.98(19) . .
O5 Co5 Cl2 82.1(2) . .
N6 Co5 Cl2 95.1(3) . .
N23 Co5 Cl2 87.7(3) . .
S5 Co5 Cl2 156.29(10) . .
O6 Co6 N24 166.4(3) . .
O6 Co6 O5 91.2(3) . .
N24 Co6 O5 83.0(3) . .
O6 Co6 Cl4 93.9(2) . .
N24 Co6 Cl4 91.3(3) . .
O5 Co6 Cl4 174.06(19) . .
O6 Co6 S6 83.24(19) . .
N24 Co6 S6 108.0(3) . .
O5 Co6 S6 82.28(19) . .
Cl4 Co6 S6 101.36(11) . .
O6 Co7 O7 93.3(3) . .
O6 Co7 N17 175.9(3) . .
O7 Co7 N17 83.2(3) . .
O6 Co7 O18 90.3(3) . .
O7 Co7 O18 173.0(3) . .
N17 Co7 O18 93.0(3) . .
O6 Co7 S7 82.08(19) . .
O7 Co7 S7 82.88(19) . .
N17 Co7 S7 99.4(3) . .
O18 Co7 S7 103.6(2) . .
O6 Co7 Cl2 86.52(19) . .
O7 Co7 Cl2 82.36(19) . .
N17 Co7 Cl2 91.0(3) . .
O18 Co7 Cl2 91.9(2) . .
S7 Co7 Cl2 160.77(10) . .
O8 Co8 O7 90.7(2) . .
O8 Co8 N9 93.5(3) . .
O7 Co8 N9 172.9(3) . .
O8 Co8 N16 170.8(3) . .
O7 Co8 N16 81.9(3) . .
N9 Co8 N16 93.4(3) . .
O8 Co8 S8 83.1(2) . .
O7 Co8 S8 81.16(19) . .
N9 Co8 S8 105.0(2) . .
N16 Co8 S8 100.9(3) . .
O8 Co8 Cl2 83.9(2) . .
O7 Co8 Cl2 82.28(19) . .
N9 Co8 Cl2 92.5(2) . .
N16 Co8 Cl2 89.8(3) . .
S8 Co8 Cl2 158.76(10) . .
O14 Co9 O9 94.8(2) . 4_575
O14 Co9 O9 94.8(2) . .
O9 Co9 O9 94.0(3) 4_575 .
O14 Co9 N8 81.6(3) . .
O9 Co9 N8 172.9(3) 4_575 .
O9 Co9 N8 92.5(2) . .
O14 Co9 N8 81.6(3) . 4_575
O9 Co9 N8 92.5(2) 4_575 4_575
O9 Co9 N8 172.9(3) . 4_575
N8 Co9 N8 80.9(4) . 4_575
O14 Co9 S9 176.7(3) . .
O9 Co9 S9 82.90(18) 4_575 .
O9 Co9 S9 82.90(18) . .
N8 Co9 S9 100.9(2) . .
N8 Co9 S9 100.9(2) 4_575 .
O10 Co10 O9 96.5(2) . .
O10 Co10 O16 93.8(4) . .
O9 Co10 O16 97.1(3) . .
O10 Co10 N5 173.4(3) . .
O9 Co10 N5 88.3(3) . .
O16 Co10 N5 81.1(4) . .
O10 Co10 N2 94.2(3) . .
O9 Co10 N2 168.2(3) . .
O16 Co10 N2 77.2(4) . .
N5 Co10 N2 80.6(3) . .
O10 Co10 O15 62.5(3) . .
O9 Co10 O15 80.4(3) . .
O16 Co10 O15 37.8(4) . .
N5 Co10 O15 114.2(4) . .
N2 Co10 O15 100.3(4) . .
O10 Co10 S10 82.8(2) . .
O9 Co10 S10 84.48(18) . .
O16 Co10 S10 176.4(3) . .
N5 Co10 S10 102.2(2) . .
N2 Co10 S10 101.8(2) . .
O15 Co10 S10 139.9(3) . .
O10 Co11 O10 102.9(4) . 4_575
O10 Co11 N12 167.6(3) . 4_575
O10 Co11 N12 88.5(3) 4_575 4_575
O10 Co11 N12 88.5(3) . .
O10 Co11 N12 167.6(3) 4_575 .
N12 Co11 N12 79.7(4) 4_575 .
O10 Co11 O15 63.5(3) . .
O10 Co11 O15 88.0(3) 4_575 .
N12 Co11 O15 112.9(4) 4_575 .
N12 Co11 O15 93.0(4) . .
O10 Co11 O15 88.0(3) . 4_575
O10 Co11 O15 63.5(3) 4_575 4_575
N12 Co11 O15 93.0(4) 4_575 4_575
N12 Co11 O15 112.9(4) . 4_575
O15 Co11 O15 30.5(5) . 4_575
O10 Co11 S11 83.0(2) . .
O10 Co11 S11 83.0(2) 4_575 .
N12 Co11 S11 103.4(2) 4_575 .
N12 Co11 S11 103.4(2) . .
O15 Co11 S11 142.3(3) . .
O15 Co11 S11 142.3(3) 4_575 .
O11 Co12 O11 100.8(3) . 4_575
O11 Co12 N11 169.2(3) . 4_575
O11 Co12 N11 89.7(3) 4_575 4_575
O11 Co12 N11 89.7(3) . .
O11 Co12 N11 169.2(3) 4_575 .
N11 Co12 N11 79.8(4) 4_575 .
O11 Co12 O13 76.1(3) . .
O11 Co12 O13 76.1(3) 4_575 .
N11 Co12 O13 104.3(3) 4_575 .
N11 Co12 O13 104.3(3) . .
O11 Co12 S12 82.6(2) . .
O11 Co12 S12 82.6(2) 4_575 .
N11 Co12 S12 101.5(2) 4_575 .
N11 Co12 S12 101.5(2) . .
O13 Co12 S12 146.1(3) . .
O11 Co13 O12 98.3(2) . .
O11 Co13 N3 92.9(3) . .
O12 Co13 N3 168.7(3) . .
O11 Co13 N4 175.2(3) . .
O12 Co13 N4 85.8(3) . .
N3 Co13 N4 82.9(3) . .
O11 Co13 O16 98.7(3) . .
O12 Co13 O16 101.5(3) . .
N3 Co13 O16 76.2(4) . .
N4 Co13 O16 78.0(4) . .
O11 Co13 S13 82.87(19) . .
O12 Co13 S13 85.20(17) . .
N3 Co13 S13 96.6(2) . .
N4 Co13 S13 100.0(2) . .
O16 Co13 S13 172.7(3) . .
N7 Co14 N7 81.4(4) . 4_575
N7 Co14 O12 173.7(3) . 4_575
N7 Co14 O12 92.4(2) 4_575 4_575
N7 Co14 O12 92.4(2) . .
N7 Co14 O12 173.7(3) 4_575 .
O12 Co14 O12 93.8(3) 4_575 .
N7 Co14 O14 81.9(3) . .
N7 Co14 O14 81.9(3) 4_575 .
O12 Co14 O14 96.2(2) 4_575 .
O12 Co14 O14 96.2(2) . .
N7 Co14 S14 98.3(2) . .
N7 Co14 S14 98.3(2) 4_575 .
O12 Co14 S14 83.66(17) 4_575 .
O12 Co14 S14 83.66(17) . .
O14 Co14 S14 179.8(3) . .
N21 Co15 N22 109.3(4) . .
N21 Co15 O25 109.5(3) . .
N22 Co15 O25 101.3(3) . .
N21 Co15 Cl5 108.7(3) . .
N22 Co15 Cl5 113.5(3) . .
O25 Co15 Cl5 114.20(19) . .
O19 Co16 O20 168.9(9) . .
O19 Co16 O23 86.0(6) . .
O20 Co16 O23 85.5(7) . .
O19 Co16 O23 86.0(6) . 4_575
O20 Co16 O23 85.5(7) . 4_575
O23 Co16 O23 79.6(9) . 4_575
O19 Co16 N18 92.0(4) . 4_575
O20 Co16 N18 95.5(6) . 4_575
O23 Co16 N18 172.2(5) . 4_575
O23 Co16 N18 92.7(5) 4_575 4_575
O19 Co16 N18 92.0(4) . .
O20 Co16 N18 95.5(6) . .
O23 Co16 N18 92.7(5) . .
O23 Co16 N18 172.2(5) 4_575 .
N18 Co16 N18 95.0(5) 4_575 .
N15 Co17 N15 88.8(8) . 4_575
N15 Co17 O24 177.7(9) . 4_575
N15 Co17 O24 91.7(8) 4_575 4_575
N15 Co17 O24 91.7(8) . .
N15 Co17 O24 177.7(9) 4_575 .
O24 Co17 O24 87.7(13) 4_575 .
N15 Co17 O22 91.9(6) . .
N15 Co17 O22 91.9(6) 4_575 .
O24 Co17 O22 90.4(7) 4_575 .
O24 Co17 O22 90.4(7) . .
N15 Co17 O21 99.5(7) . .
N15 Co17 O21 99.5(7) 4_575 .
O24 Co17 O21 78.1(8) 4_575 .
O24 Co17 O21 78.1(8) . .
O22 Co17 O21 164.0(9) . .
C24 S1 C2 102.7(5) . .
C24 S1 Co1 94.6(4) . .
C2 S1 Co1 92.6(4) . .
C8 S2 C6 99.4(5) . .
C8 S2 Co2 93.8(4) . .
C6 S2 Co2 95.0(4) . .
C14 S3 C12 101.3(6) . .
C14 S3 Co3 93.7(4) . .
C12 S3 Co3 92.1(4) . .
C20 S4 C18 103.2(5) . .
C20 S4 Co4 93.6(4) . .
C18 S4 Co4 94.7(4) . .
C48 S5 C26 103.4(5) . .
C48 S5 Co5 94.7(4) . .
C26 S5 Co5 93.5(4) . .
C30 S6 C32 103.8(5) . .
C30 S6 Co6 94.4(3) . .
C32 S6 Co6 93.6(3) . .
C38 S7 C36 104.8(5) . .
C38 S7 Co7 92.4(3) . .
C36 S7 Co7 93.4(3) . .
C44 S8 C42 104.2(5) . .
C44 S8 Co8 93.6(4) . .
C42 S8 Co8 94.3(3) . .
C50 S9 C50 99.2(6) 4_575 .
C50 S9 Co9 97.7(4) 4_575 .
C50 S9 Co9 97.7(4) . .
C56 S10 C54 98.6(5) . .
C56 S10 Co10 97.9(4) . .
C54 S10 Co10 95.8(4) . .
C60 S11 C60 100.5(7) . 4_575
C60 S11 Co11 96.6(4) . .
C60 S11 Co11 96.6(4) 4_575 .
C62 S12 C62 105.0(7) . 4_575
C62 S12 Co12 95.0(3) . .
C62 S12 Co12 95.0(3) 4_575 .
C68 S13 C66 101.9(5) . .
C68 S13 Co13 95.1(3) . .
C66 S13 Co13 96.6(3) . .
C72 S14 C72 102.1(6) 4_575 .
C72 S14 Co14 96.3(3) 4_575 .
C72 S14 Co14 96.3(3) . .
S19' S19 S19 77.6(4) . 4_575
S19' S19 C130 66.6(8) . .
S19 S19 C130 119.8(7) 4_575 .
S19' S19 S19' 27.7(5) . 4_575
S19 S19 S19' 49.9(3) 4_575 4_575
C130 S19 S19' 85.8(8) . 4_575
S19' S19' S19 102.4(4) 4_575 .
S19' S19' C130 131.4(7) 4_575 .
S19 S19' C130 62.7(7) . .
S19' S19' S19 49.9(3) 4_575 4_575
S19 S19' S19 52.5(5) . 4_575
C130 S19' S19 100.2(8) . 4_575
S20 S20 S20' 94.6(3) 4_575 .
S20 S20 C131 130.7(4) 4_575 .
S20' S20 C131 65.8(5) . .
S20 S20 S20' 50.5(2) 4_575 4_575
S20' S20 S20' 44.1(4) . 4_575
C131 S20 S20' 97.9(5) . 4_575
S20' S20' S20 85.4(3) 4_575 .
S20' S20' C131 125.3(4) 4_575 .
S20 S20' C131 64.4(5) . .
S20' S20' S20 50.5(2) 4_575 4_575
S20 S20' S20 35.0(3) . 4_575
C131 S20' S20 89.9(5) . 4_575
C134 S21 S22 103.4(4) . .
C135 S22 S21 102.7(4) . .
O13 S23 O15 122.3(7) . 4_575
O13 S23 O15 122.3(7) . .
O15 S23 O15 49.1(9) 4_575 .
O13 S23 O14 115.0(7) . .
O15 S23 O14 116.1(6) 4_575 .
O15 S23 O14 116.1(6) . .
O13 S23 O16 86.8(4) . 4_575
O15 S23 O16 59.2(6) 4_575 4_575
O15 S23 O16 107.6(7) . 4_575
O14 S23 O16 100.9(4) . 4_575
O13 S23 O16 86.8(4) . .
O15 S23 O16 107.6(7) 4_575 .
O15 S23 O16 59.2(6) . .
O14 S23 O16 100.9(4) . .
O16 S23 O16 158.0(9) 4_575 .
Co4 Cl1 Co3 75.34(8) . .
Co4 Cl1 Co1 79.40(8) . .
Co3 Cl1 Co1 119.15(10) . .
Co8 Cl2 Co7 74.89(8) . .
Co8 Cl2 Co5 78.19(8) . .
Co7 Cl2 Co5 119.78(10) . .
C1 O1 Co1 119.1(7) . .
C1 O1 Co2 119.0(7) . .
Co1 O1 Co2 109.1(3) . .
C7 O2 Co3 120.4(7) . .
C7 O2 Co2 123.0(7) . .
Co3 O2 Co2 112.7(3) . .
C13 O3 Co3 118.6(7) . .
C13 O3 Co4 117.8(6) . .
Co3 O3 Co4 102.6(3) . .
C19 O4 Co1 122.8(6) . .
C19 O4 Co4 120.3(6) . .
Co1 O4 Co4 114.1(3) . .
C25 O5 Co5 119.5(6) . .
C25 O5 Co6 118.5(6) . .
Co5 O5 Co6 108.0(3) . .
C31 O6 Co7 124.2(6) . .
C31 O6 Co6 121.6(6) . .
Co7 O6 Co6 113.3(3) . .
C37 O7 Co7 117.1(6) . .
C37 O7 Co8 119.2(5) . .
Co7 O7 Co8 104.3(3) . .
C43 O8 Co8 121.6(6) . .
C43 O8 Co5 122.8(6) . .
Co8 O8 Co5 114.2(3) . .
C49 O9 Co10 115.6(6) . .
C49 O9 Co9 118.8(6) . .
Co10 O9 Co9 125.4(3) . .
C55 O10 Co11 120.3(6) . .
C55 O10 Co10 119.3(6) . .
Co11 O10 Co10 120.4(3) . .
C61 O11 Co12 120.4(6) . .
C61 O11 Co13 122.1(6) . .
Co12 O11 Co13 117.3(3) . .
C67 O12 Co13 118.0(5) . .
C67 O12 Co14 117.7(5) . .
Co13 O12 Co14 124.1(3) . .
S23 O13 Co12 137.2(8) . .
S23 O14 Co9 123.1(5) . .
S23 O14 Co14 121.8(5) . .
Co9 O14 Co14 115.1(4) . .
O15 O15 S23 65.5(4) 4_575 .
O15 O15 O16 127.9(6) 4_575 .
S23 O15 O16 63.4(7) . .
O15 O15 Co11 74.8(3) 4_575 .
S23 O15 Co11 124.9(6) . .
O16 O15 Co11 130.1(8) . .
O15 O15 Co10 157.2(3) 4_575 .
S23 O15 Co10 122.8(6) . .
O16 O15 Co10 67.9(6) . .
Co11 O15 Co10 108.8(5) . .
O15 O16 S23 57.5(6) . .
O15 O16 Co10 74.3(6) . .
S23 O16 Co10 123.4(6) . .
O15 O16 Co13 166.3(8) . .
S23 O16 Co13 115.5(6) . .
Co10 O16 Co13 117.2(5) . .
C137 O17 Co3 117.9(9) . .
C138 O18 Co7 118.9(15) . .
C122 N1 C121 103.0(8) . .
C122 N1 Co1 123.8(7) . .
C121 N1 Co1 132.8(7) . .
C121 N2 N3 104.8(7) . .
C121 N2 Co10 135.1(7) . .
N3 N2 Co10 119.8(6) . .
C122 N3 N2 105.5(7) . .
C122 N3 Co13 127.5(7) . .
N2 N3 Co13 126.6(6) . .
N5 N4 C124 106.8(8) . .
N5 N4 Co13 126.6(6) . .
C124 N4 Co13 125.5(7) . .
C123 N5 N4 105.2(8) . .
C123 N5 Co10 133.9(7) . .
N4 N5 Co10 120.9(6) . .
C124 N6 C123 101.2(8) . .
C124 N6 Co5 125.0(7) . .
C123 N6 Co5 133.0(7) . .
C126 N7 N8 103.3(7) . .
C126 N7 Co14 131.1(7) . .
N8 N7 Co14 124.9(6) . .
C125 N8 N7 108.4(7) . .
C125 N8 Co9 132.9(7) . .
N7 N8 Co9 117.9(5) . .
C126 N9 C125 100.7(8) . .
C126 N9 Co8 126.0(7) . .
C125 N9 Co8 133.2(7) . .
C128 N10 C127 102.8(9) . .
C128 N10 Co4 124.9(8) . .
C127 N10 Co4 132.2(7) . .
C128 N11 N12 107.2(8) . .
C128 N11 Co12 124.6(7) . .
N12 N11 Co12 127.7(6) . .
C127 N12 N11 105.6(8) . .
C127 N12 Co11 129.7(7) . .
N11 N12 Co11 124.1(6) . .
C129 N13 N14 105.1(12) . .
C129 N13 Co3 138.0(11) . .
N14 N13 Co3 114.8(8) . .
C130 N14 N13 103.6(13) . .
C130 N14 Co4 137.1(12) . .
N13 N14 Co4 115.8(8) . .
C129 N15 C130 97.3(13) . .
C129 N15 Co17 125.2(11) . .
C130 N15 Co17 137.4(13) . .
C131 N16 N17 106.3(9) . .
C131 N16 Co8 138.0(8) . .
N17 N16 Co8 115.2(7) . .
C132 N17 N16 103.8(9) . .
C132 N17 Co7 139.4(8) . .
N16 N17 Co7 116.1(7) . .
C131 N18 C132 101.1(10) . .
C131 N18 Co16 134.3(8) . .
C132 N18 Co16 124.0(8) . .
C134 N19 N20 105.6(9) . .
C134 N19 Co1 138.0(8) . .
N20 N19 Co1 112.3(6) . .
C133 N20 N19 107.9(9) . .
C133 N20 Co2 132.2(8) . .
N19 N20 Co2 119.5(7) . .
C134 N21 C133 103.0(9) . .
C134 N21 Co15 132.5(8) . .
C133 N21 Co15 124.4(7) . .
C136 N22 C135 100.9(9) . .
C136 N22 Co15 121.5(8) . .
C135 N22 Co15 137.4(7) . .
C135 N23 N24 105.8(9) . .
C135 N23 Co5 139.3(8) . .
N24 N23 Co5 113.9(6) . .
C136 N24 N23 106.1(8) . .
C136 N24 Co6 133.3(8) . .
N23 N24 Co6 120.5(7) . .
O1 C1 C2 122.6(10) . .
O1 C1 C6 123.5(11) . .
C2 C1 C6 113.8(11) . .
C3 C2 C1 123.6(11) . .
C3 C2 S1 118.3(10) . .
C1 C2 S1 118.0(8) . .
C4 C3 C2 122.0(12) . .
C4 C3 H3A 119.0 . .
C2 C3 H3A 119.0 . .
C3 C4 C5 115.5(11) . .
C3 C4 C73 124.2(14) . .
C5 C4 C73 119.1(13) . .
C6 C5 C4 122.2(12) . .
C6 C5 H5A 118.9 . .
C4 C5 H5A 118.9 . .
C5 C6 C1 122.6(12) . .
C5 C6 S2 120.2(10) . .
C1 C6 S2 117.2(9) . .
O2 C7 C8 118.7(11) . .
O2 C7 C12 122.0(11) . .
C8 C7 C12 119.3(11) . .
C7 C8 C9 119.1(10) . .
C7 C8 S2 120.7(9) . .
C9 C8 S2 120.2(10) . .
C10 C9 C8 120.4(11) . .
C10 C9 H9A 119.8 . .
C8 C9 H9A 119.8 . .
C11 C10 C9 117.8(10) . .
C11 C10 C74 124.1(11) . .
C9 C10 C74 118.0(12) . .
C10 C11 C12 122.7(11) . .
C10 C11 H11A 118.7 . .
C12 C11 H11A 118.7 . .
C7 C12 C11 120.3(12) . .
C7 C12 S3 119.4(9) . .
C11 C12 S3 120.3(9) . .
O3 C13 C18 122.8(10) . .
O3 C13 C14 120.9(10) . .
C18 C13 C14 116.3(10) . .
C15 C14 C13 118.9(11) . .
C15 C14 S3 123.0(10) . .
C13 C14 S3 118.1(9) . .
C16 C15 C14 123.3(12) . .
C16 C15 H15A 118.3 . .
C14 C15 H15A 118.3 . .
C15 C16 C17 118.6(11) . .
C15 C16 C75 120.4(13) . .
C17 C16 C75 121.0(13) . .
C16 C17 C18 120.6(12) . .
C16 C17 H17A 119.7 . .
C18 C17 H17A 119.7 . .
C13 C18 C17 122.2(11) . .
C13 C18 S4 116.8(9) . .
C17 C18 S4 120.8(10) . .
O4 C19 C20 123.3(10) . .
O4 C19 C24 119.9(9) . .
C20 C19 C24 116.7(10) . .
C19 C20 C21 122.2(11) . .
C19 C20 S4 119.0(8) . .
C21 C20 S4 118.7(9) . .
C20 C21 C22 120.0(10) . .
C20 C21 H21A 120.0 . .
C22 C21 H21A 120.0 . .
C23 C22 C21 117.8(10) . .
C23 C22 C76 121.5(12) . .
C21 C22 C76 120.7(11) . .
C24 C23 C22 120.6(12) . .
C24 C23 H23A 119.7 . .
C22 C23 H23A 119.7 . .
C23 C24 C19 122.6(11) . .
C23 C24 S1 118.5(10) . .
C19 C24 S1 119.0(8) . .
O5 C25 C26 120.3(9) . .
O5 C25 C30 122.0(9) . .
C26 C25 C30 117.7(10) . .
C25 C26 C27 119.9(10) . .
C25 C26 S5 120.4(8) . .
C27 C26 S5 119.5(8) . .
C26 C27 C28 122.9(10) . .
C26 C27 H27A 118.5 . .
C28 C27 H27A 118.5 . .
C29 C28 C27 114.1(10) . .
C29 C28 C77 123.6(10) . .
C27 C28 C77 122.3(10) . .
C30 C29 C28 124.2(10) . .
C30 C29 H29A 117.9 . .
C28 C29 H29A 117.9 . .
C29 C30 C25 121.2(10) . .
C29 C30 S6 120.4(8) . .
C25 C30 S6 118.3(8) . .
O6 C31 C36 120.0(9) . .
O6 C31 C32 122.7(9) . .
C36 C31 C32 117.2(8) . .
C33 C32 C31 122.4(9) . .
C33 C32 S6 118.9(8) . .
C31 C32 S6 118.6(7) . .
C34 C33 C32 120.3(9) . .
C34 C33 H33A 119.8 . .
C32 C33 H33A 119.8 . .
C33 C34 C35 118.7(9) . .
C33 C34 C78 121.4(9) . .
C35 C34 C78 119.9(9) . .
C36 C35 C34 120.0(9) . .
C36 C35 H35A 120.0 . .
C34 C35 H35A 120.0 . .
C31 C36 C35 121.2(9) . .
C31 C36 S7 119.5(7) . .
C35 C36 S7 119.1(7) . .
O7 C37 C38 122.4(9) . .
O7 C37 C42 119.6(9) . .
C38 C37 C42 117.9(9) . .
C37 C38 C39 119.4(10) . .
C37 C38 S7 118.9(8) . .
C39 C38 S7 121.4(8) . .
C40 C39 C38 123.0(10) . .
C40 C39 H39A 118.5 . .
C38 C39 H39A 118.5 . .
C39 C40 C41 118.2(10) . .
C39 C40 C79 119.4(11) . .
C41 C40 C79 122.4(10) . .
C42 C41 C40 119.5(10) . .
C42 C41 H41A 120.3 . .
C40 C41 H41A 120.2 . .
C41 C42 C37 121.9(10) . .
C41 C42 S8 119.4(8) . .
C37 C42 S8 118.6(7) . .
O8 C43 C44 121.0(9) . .
O8 C43 C48 120.9(9) . .
C44 C43 C48 118.0(9) . .
C43 C44 C45 119.5(10) . .
C43 C44 S8 119.9(7) . .
C45 C44 S8 120.6(9) . .
C46 C45 C44 125.2(11) . .
C46 C45 H45A 117.4 . .
C44 C45 H45A 117.4 . .
C45 C46 C47 115.2(10) . .
C45 C46 C80 123.0(12) . .
C47 C46 C80 121.8(11) . .
C48 C47 C46 120.0(10) . .
C48 C47 H47A 120.0 . .
C46 C47 H47A 120.0 . .
C47 C48 C43 122.0(10) . .
C47 C48 S5 119.2(9) . .
C43 C48 S5 118.7(8) . .
O9 C49 C54 126.2(9) . .
O9 C49 C50 121.6(9) . .
C54 C49 C50 112.2(9) . .
C51 C50 C49 124.1(10) . .
C51 C50 S9 117.2(8) . .
C49 C50 S9 118.8(7) . .
C50 C51 C52 120.4(10) . .
C50 C51 H51A 119.8 . .
C52 C51 H51A 119.8 . .
C53 C52 C51 117.8(9) . .
C53 C52 C81 121.1(10) . .
C51 C52 C81 121.1(11) . .
C54 C53 C52 119.8(10) . .
C54 C53 H53A 120.1 . .
C52 C53 H53A 120.1 . .
C53 C54 C49 125.7(10) . .
C53 C54 S10 116.5(8) . .
C49 C54 S10 117.8(8) . .
O10 C55 C56 122.2(10) . .
O10 C55 C60 122.3(10) . .
C56 C55 C60 115.6(10) . .
C57 C56 C55 120.8(10) . .
C57 C56 S10 121.5(8) . .
C55 C56 S10 117.7(8) . .
C56 C57 C58 123.6(10) . .
C56 C57 H57A 118.2 . .
C58 C57 H57A 118.2 . .
C59 C58 C57 116.1(9) . .
C59 C58 C82 120.8(11) . .
C57 C58 C82 123.1(11) . .
C58 C59 C60 123.0(10) . .
C58 C59 H59A 118.5 . .
C60 C59 H59A 118.5 . .
C59 C60 C55 120.8(10) . .
C59 C60 S11 121.3(8) . .
C55 C60 S11 117.8(8) . .
O11 C61 C62 124.2(10) . .
O11 C61 C66 119.1(9) . .
C62 C61 C66 116.7(10) . .
C63 C62 C61 121.3(10) . .
C63 C62 S12 120.9(8) . .
C61 C62 S12 117.8(8) . .
C64 C63 C62 122.6(11) . .
C64 C63 H63A 118.7 . .
C62 C63 H63A 118.7 . .
C63 C64 C65 117.3(10) . .
C63 C64 C83 124.8(11) . .
C65 C64 C83 117.8(11) . .
C64 C65 C66 123.6(10) . .
C64 C65 H65A 118.2 . .
C66 C65 H65A 118.2 . .
C65 C66 C61 118.3(10) . .
C65 C66 S13 122.6(9) . .
C61 C66 S13 119.0(8) . .
O12 C67 C72 122.6(8) . .
O12 C67 C68 121.1(8) . .
C72 C67 C68 116.3(8) . .
C69 C68 C67 120.9(9) . .
C69 C68 S13 118.5(8) . .
C67 C68 S13 120.6(7) . .
C68 C69 C70 122.3(9) . .
C68 C69 H69A 118.8 . .
C70 C69 H69A 118.8 . .
C69 C70 C71 116.0(9) . .
C69 C70 C84 121.3(10) . .
C71 C70 C84 122.7(10) . .
C72 C71 C70 123.0(9) . .
C72 C71 H71A 118.5 . .
C70 C71 H71A 118.5 . .
C71 C72 C67 121.3(8) . .
C71 C72 S14 119.3(7) . .
C67 C72 S14 119.4(7) . .
C87 C73 C86 110.7(16) . .
C87 C73 C4 106.4(15) . .
C86 C73 C4 113.0(14) . .
C87 C73 C85 113.5(16) . .
C86 C73 C85 98.1(14) . .
C4 C73 C85 115.3(14) . .
C89 C74 C88 108.9(11) . .
C89 C74 C10 112.2(11) . .
C88 C74 C10 112.2(10) . .
C89 C74 C90 105.9(12) . .
C88 C74 C90 110.2(11) . .
C10 C74 C90 107.1(10) . .
C93 C75 C91 111(2) . .
C93 C75 C92 105.5(19) . .
C91 C75 C92 104.6(17) . .
C93 C75 C16 110.2(18) . .
C91 C75 C16 112.1(17) . .
C92 C75 C16 113.4(15) . .
C22 C76 C95 106.6(14) . .
C22 C76 C96 113.3(14) . .
C95 C76 C96 138.5(17) . .
C22 C76 C94' 105.7(14) . .
C95 C76 C94' 77.5(14) . .
C96 C76 C94' 81.4(14) . .
C22 C76 C94 104.1(13) . .
C95 C76 C94 91.3(14) . .
C96 C76 C94 89.6(12) . .
C94' C76 C94 150.1(16) . .
C98 C77 C28 110.4(10) . .
C98 C77 C99 110.4(10) . .
C28 C77 C99 107.1(9) . .
C98 C77 C97 108.3(10) . .
C28 C77 C97 113.0(10) . .
C99 C77 C97 107.7(10) . .
C200 C78 C101 127.8(17) . .
C200 C78 C100 50.8(13) . .
C101 C78 C100 109.7(15) . .
C200 C78 C34 115.0(13) . .
C101 C78 C34 117.2(13) . .
C100 C78 C34 106.5(12) . .
C200 C78 C102 50.9(13) . .
C101 C78 C102 112.4(15) . .
C100 C78 C102 101.5(14) . .
C34 C78 C102 108.2(12) . .
C200 C78 C201 115.0(16) . .
C101 C78 C201 43.2(11) . .
C100 C78 C201 72.6(14) . .
C34 C78 C201 109.0(12) . .
C102 C78 C201 142.4(15) . .
C200 C78 C202 104.3(16) . .
C101 C78 C202 59.6(13) . .
C100 C78 C202 142.3(15) . .
C34 C78 C202 110.2(11) . .
C102 C78 C202 59.1(13) . .
C201 C78 C202 102.4(14) . .
C104 C79 C40 111.3(11) . .
C104 C79 C103 110.7(11) . .
C40 C79 C103 110.1(10) . .
C104 C79 C105 107.9(11) . .
C40 C79 C105 108.8(10) . .
C103 C79 C105 107.9(10) . .
C46 C80 C108 110.8(11) . .
C46 C80 C107 112.2(13) . .
C108 C80 C107 108.0(13) . .
C46 C80 C106 105.2(12) . .
C108 C80 C106 116.3(13) . .
C107 C80 C106 104.3(13) . .
C109 C81 C211 131(2) . .
C109 C81 C209 55.7(19) . .
C211 C81 C209 88(3) . .
C109 C81 C111 102.1(14) . .
C211 C81 C111 36.2(19) . .
C209 C81 C111 51.9(19) . .
C109 C81 C110 110.3(14) . .
C211 C81 C110 80(2) . .
C209 C81 C110 146(2) . .
C111 C81 C110 112.8(14) . .
C109 C81 C52 110.1(12) . .
C211 C81 C52 111(2) . .
C209 C81 C52 105(2) . .
C111 C81 C52 112.4(12) . .
C110 C81 C52 109.0(12) . .
C109 C81 C210 79(2) . .
C211 C81 C210 111(3) . .
C209 C81 C210 131(3) . .
C111 C81 C210 135(2) . .
C110 C81 C210 33.8(16) . .
C52 C81 C210 108.8(19) . .
C113 C82 C112 108.7(14) . .
C113 C82 C58 112.9(14) . .
C112 C82 C58 113.5(12) . .
C113 C82 C114 106.5(15) . .
C112 C82 C114 108.9(14) . .
C58 C82 C114 106.0(13) . .
C116 C83 C117 109.4(13) . .
C116 C83 C64 112.1(12) . .
C117 C83 C64 109.5(12) . .
C116 C83 C115 109.1(12) . .
C117 C83 C115 107.1(12) . .
C64 C83 C115 109.5(12) . .
C119 C84 C70 113.7(15) . .
C119 C84 C120 109.2(16) . .
C70 C84 C120 106.1(12) . .
C119 C84 C118 105.7(15) . .
C70 C84 C118 113.8(11) . .
C120 C84 C118 108.2(13) . .
C73 C85 H85A 109.5 . .
C73 C85 H85B 109.5 . .
H85A C85 H85B 109.5 . .
C73 C85 H85C 109.5 . .
H85A C85 H85C 109.5 . .
H85B C85 H85C 109.5 . .
C73 C86 H86A 109.5 . .
C73 C86 H86B 109.5 . .
H86A C86 H86B 109.5 . .
C73 C86 H86C 109.5 . .
H86A C86 H86C 109.5 . .
H86B C86 H86C 109.5 . .
C73 C87 H87A 109.5 . .
C73 C87 H87B 109.5 . .
H87A C87 H87B 109.5 . .
C73 C87 H87C 109.5 . .
H87A C87 H87C 109.5 . .
H87B C87 H87C 109.5 . .
C74 C88 H88A 109.5 . .
C74 C88 H88B 109.5 . .
H88A C88 H88B 109.5 . .
C74 C88 H88C 109.5 . .
H88A C88 H88C 109.5 . .
H88B C88 H88C 109.5 . .
C74 C89 H89A 109.5 . .
C74 C89 H89B 109.5 . .
H89A C89 H89B 109.5 . .
C74 C89 H89C 109.5 . .
H89A C89 H89C 109.5 . .
H89B C89 H89C 109.5 . .
C74 C90 H90A 109.5 . .
C74 C90 H90B 109.5 . .
H90A C90 H90B 109.5 . .
C74 C90 H90C 109.5 . .
H90A C90 H90C 109.5 . .
H90B C90 H90C 109.5 . .
C75 C91 H91A 109.5 . .
C75 C91 H91B 109.5 . .
H91A C91 H91B 109.5 . .
C75 C91 H91C 109.5 . .
H91A C91 H91C 109.5 . .
H91B C91 H91C 109.5 . .
C75 C92 H92A 109.5 . .
C75 C92 H92B 109.5 . .
H92A C92 H92B 109.5 . .
C75 C92 H92C 109.5 . .
H92A C92 H92C 109.5 . .
H92B C92 H92C 109.5 . .
C75 C93 H93A 109.5 . .
C75 C93 H93B 109.5 . .
H93A C93 H93B 109.5 . .
C75 C93 H93C 109.5 . .
H93A C93 H93C 109.5 . .
H93B C93 H93C 109.5 . .
C76 C94 H94A 109.5 . .
C76 C94 H94B 109.5 . .
H94A C94 H94B 109.5 . .
C76 C94 H94C 109.5 . .
H94A C94 H94C 109.5 . .
H94B C94 H94C 109.5 . .
C76 C95 H95A 109.5 . .
C76 C95 H95B 109.5 . .
H95A C95 H95B 109.5 . .
C76 C95 H95C 109.5 . .
H95A C95 H95C 109.5 . .
H95B C95 H95C 109.5 . .
C76 C96 H96A 109.5 . .
C76 C96 H96B 109.5 . .
H96A C96 H96B 109.5 . .
C76 C96 H96C 109.5 . .
H96A C96 H96C 109.5 . .
H96B C96 H96C 109.5 . .
C76 C94' H94D 109.5 . .
C76 C94' H94E 109.5 . .
H94D C94' H94E 109.5 . .
C76 C94' H94F 109.5 . .
H94D C94' H94F 109.5 . .
H94E C94' H94F 109.5 . .
C77 C97 H97A 109.5 . .
C77 C97 H97B 109.5 . .
H97A C97 H97B 109.5 . .
C77 C97 H97C 109.5 . .
H97A C97 H97C 109.5 . .
H97B C97 H97C 109.5 . .
C77 C98 H98A 109.5 . .
C77 C98 H98B 109.5 . .
H98A C98 H98B 109.5 . .
C77 C98 H98C 109.5 . .
H98A C98 H98C 109.5 . .
H98B C98 H98C 109.5 . .
C77 C99 H99A 109.5 . .
C77 C99 H99B 109.5 . .
H99A C99 H99B 109.5 . .
C77 C99 H99C 109.5 . .
H99A C99 H99C 109.5 . .
H99B C99 H99C 109.5 . .
C78 C100 H10A 109.5 . .
C78 C100 H10B 109.5 . .
H10A C100 H10B 109.5 . .
C78 C100 H10C 109.5 . .
H10A C100 H10C 109.5 . .
H10B C100 H10C 109.5 . .
C78 C101 H10D 109.5 . .
C78 C101 H10E 109.5 . .
H10D C101 H10E 109.5 . .
C78 C101 H10F 109.5 . .
H10D C101 H10F 109.5 . .
H10E C101 H10F 109.5 . .
C78 C102 H10G 109.5 . .
C78 C102 H10H 109.5 . .
H10G C102 H10H 109.5 . .
C78 C102 H10I 109.5 . .
H10G C102 H10I 109.5 . .
H10H C102 H10I 109.5 . .
C78 C200 H20A 109.5 . .
C78 C200 H20B 109.5 . .
H20A C200 H20B 109.5 . .
C78 C200 H20C 109.5 . .
H20A C200 H20C 109.5 . .
H20B C200 H20C 109.5 . .
C78 C201 H20D 109.5 . .
C78 C201 H20E 109.5 . .
H20D C201 H20E 109.5 . .
C78 C201 H20F 109.5 . .
H20D C201 H20F 109.5 . .
H20E C201 H20F 109.5 . .
C78 C202 H20G 109.5 . .
C78 C202 H20H 109.5 . .
H20G C202 H20H 109.5 . .
C78 C202 H20I 109.5 . .
H20G C202 H20I 109.5 . .
H20H C202 H20I 109.5 . .
C79 C103 H10J 109.5 . .
C79 C103 H10K 109.5 . .
H10J C103 H10K 109.5 . .
C79 C103 H10L 109.5 . .
H10J C103 H10L 109.5 . .
H10K C103 H10L 109.5 . .
C79 C104 H10M 109.5 . .
C79 C104 H10N 109.5 . .
H10M C104 H10N 109.5 . .
C79 C104 H10O 109.5 . .
H10M C104 H10O 109.5 . .
H10N C104 H10O 109.5 . .
C79 C105 H10P 109.5 . .
C79 C105 H10Q 109.5 . .
H10P C105 H10Q 109.5 . .
C79 C105 H10R 109.5 . .
H10P C105 H10R 109.5 . .
H10Q C105 H10R 109.5 . .
C80 C106 H10S 109.5 . .
C80 C106 H10T 109.5 . .
H10S C106 H10T 109.5 . .
C80 C106 H10U 109.5 . .
H10S C106 H10U 109.5 . .
H10T C106 H10U 109.5 . .
C80 C107 H10V 109.5 . .
C80 C107 H10W 109.5 . .
H10V C107 H10W 109.5 . .
C80 C107 H10X 109.5 . .
H10V C107 H10X 109.5 . .
H10W C107 H10X 109.5 . .
C80 C108 H10Y 109.5 . .
C80 C108 H10Z 109.5 . .
H10Y C108 H10Z 109.5 . .
C80 C108 H11B 109.5 . .
H10Y C108 H11B 109.5 . .
H10Z C108 H11B 109.5 . .
C81 C109 H11C 109.5 . .
C81 C109 H11D 109.5 . .
H11C C109 H11D 109.5 . .
C81 C109 H11E 109.5 . .
H11C C109 H11E 109.5 . .
H11D C109 H11E 109.5 . .
C81 C110 H11F 109.5 . .
C81 C110 H11G 109.5 . .
H11F C110 H11G 109.5 . .
C81 C110 H11H 109.5 . .
H11F C110 H11H 109.5 . .
H11G C110 H11H 109.5 . .
C81 C111 H11I 109.5 . .
C81 C111 H11J 109.5 . .
H11I C111 H11J 109.5 . .
C81 C111 H11K 109.5 . .
H11I C111 H11K 109.5 . .
H11J C111 H11K 109.5 . .
C81 C209 H20J 109.5 . .
C81 C209 H20K 109.5 . .
H20J C209 H20K 109.5 . .
C81 C209 H20L 109.5 . .
H20J C209 H20L 109.5 . .
H20K C209 H20L 109.5 . .
C81 C210 H21B 109.5 . .
C81 C210 H21C 109.5 . .
H21B C210 H21C 109.5 . .
C81 C210 H21D 109.5 . .
H21B C210 H21D 109.5 . .
H21C C210 H21D 109.5 . .
C81 C211 H21E 109.5 . .
C81 C211 H21F 109.5 . .
H21E C211 H21F 109.5 . .
C81 C211 H21G 109.5 . .
H21E C211 H21G 109.5 . .
H21F C211 H21G 109.5 . .
C82 C112 H11L 109.5 . .
C82 C112 H11M 109.5 . .
H11L C112 H11M 109.5 . .
C82 C112 H11N 109.5 . .
H11L C112 H11N 109.5 . .
H11M C112 H11N 109.5 . .
C82 C113 H11O 109.5 . .
C82 C113 H11P 109.5 . .
H11O C113 H11P 109.5 . .
C82 C113 H11Q 109.5 . .
H11O C113 H11Q 109.5 . .
H11P C113 H11Q 109.5 . .
C82 C114 H11R 109.5 . .
C82 C114 H11S 109.5 . .
H11R C114 H11S 109.5 . .
C82 C114 H11T 109.5 . .
H11R C114 H11T 109.5 . .
H11S C114 H11T 109.5 . .
C83 C115 H11U 109.5 . .
C83 C115 H11V 109.5 . .
H11U C115 H11V 109.5 . .
C83 C115 H11W 109.5 . .
H11U C115 H11W 109.5 . .
H11V C115 H11W 109.5 . .
C83 C116 H11X 109.5 . .
C83 C116 H11Y 109.5 . .
H11X C116 H11Y 109.5 . .
C83 C116 H11Z 109.5 . .
H11X C116 H11Z 109.5 . .
H11Y C116 H11Z 109.5 . .
C83 C117 H12A 109.5 . .
C83 C117 H12B 109.5 . .
H12A C117 H12B 109.5 . .
C83 C117 H12C 109.5 . .
H12A C117 H12C 109.5 . .
H12B C117 H12C 109.5 . .
C84 C118 H12D 109.5 . .
C84 C118 H12E 109.5 . .
H12D C118 H12E 109.5 . .
C84 C118 H12F 109.5 . .
H12D C118 H12F 109.5 . .
H12E C118 H12F 109.5 . .
C84 C119 H12G 109.5 . .
C84 C119 H12H 109.5 . .
H12G C119 H12H 109.5 . .
C84 C119 H12I 109.5 . .
H12G C119 H12I 109.5 . .
H12H C119 H12I 109.5 . .
C84 C120 H12J 109.5 . .
C84 C120 H12K 109.5 . .
H12J C120 H12K 109.5 . .
C84 C120 H12L 109.5 . .
H12J C120 H12L 109.5 . .
H12K C120 H12L 109.5 . .
N2 C121 N1 113.5(9) . .
N2 C121 S15 121.4(8) . .
N1 C121 S15 125.1(8) . .
N1 C122 N3 113.1(9) . .
N1 C122 H12M 123.4 . .
N3 C122 H12M 123.4 . .
N5 C123 N6 113.6(9) . .
N5 C123 S16 123.3(8) . .
N6 C123 S16 123.1(8) . .
N6 C124 N4 113.2(9) . .
N6 C124 H12N 123.4 . .
N4 C124 H12N 123.4 . .
N8 C125 N9 111.7(8) . .
N8 C125 S17 124.3(8) . .
N9 C125 S17 123.9(7) . .
N7 C126 N9 115.8(9) . .
N7 C126 H12O 122.1 . .
N9 C126 H12O 122.1 . .
N12 C127 N10 111.6(9) . .
N12 C127 S18 125.5(8) . .
N10 C127 S18 122.9(8) . .
N11 C128 N10 112.9(9) . .
N11 C128 H12P 123.6 . .
N10 C128 H12P 123.6 . .
N13 C129 N15 116.8(14) . .
N13 C129 C130 74.9(10) . .
N15 C129 C130 42.1(9) . .
N13 C129 H12Q 121.6 . .
N15 C129 H12Q 121.6 . .
C130 C129 H12Q 163.2 . .
N14 C130 N15 116.9(16) . .
N14 C130 S19 125.4(15) . .
N15 C130 S19 110.8(15) . .
N14 C130 S19' 111.2(14) . .
N15 C130 S19' 126.5(15) . .
S19 C130 S19' 50.7(6) . .
N14 C130 C129 76.4(11) . .
N15 C130 C129 40.7(8) . .
S19 C130 C129 146.6(13) . .
S19' C130 C129 152.3(13) . .
N16 C131 N18 113.2(10) . .
N16 C131 S20 112.4(9) . .
N18 C131 S20 128.9(9) . .
N16 C131 S20' 125.6(9) . .
N18 C131 S20' 113.9(10) . .
S20 C131 S20' 49.8(4) . .
N17 C132 N18 115.5(11) . .
N17 C132 H13A 122.3 . .
N18 C132 H13A 122.3 . .
N20 C133 N21 110.8(10) . .
N20 C133 H13B 124.6 . .
N21 C133 H13B 124.6 . .
N19 C134 N21 112.6(10) . .
N19 C134 S21 120.6(9) . .
N21 C134 S21 126.1(9) . .
N23 C135 N22 112.4(9) . .
N23 C135 S22 122.4(9) . .
N22 C135 S22 125.1(8) . .
N24 C136 N22 114.5(10) . .
N24 C136 H13C 122.7 . .
N22 C136 H13C 122.7 . .
O17 C137 H13D 109.5 . .
O17 C137 H13E 109.5 . .
H13D C137 H13E 109.5 . .
O17 C137 H13F 109.5 . .
H13D C137 H13F 109.5 . .
H13E C137 H13F 109.5 . .
O18 C138 H13G 109.5 . .
O18 C138 H13H 109.5 . .
H13G C138 H13H 109.5 . .
O18 C138 H13I 109.5 . .
H13G C138 H13I 109.5 . .
H13H C138 H13I 109.5 . .

loop_
_geom_bond_atom_site_label_1
_geom_bond_atom_site_label_2
_geom_bond_distance
_geom_bond_site_symmetry_2
Co1 O4 2.000(6) .
Co1 O1 2.026(6) .
Co1 N1 2.111(8) .
Co1 N19 2.144(9) .
Co1 S1 2.463(3) .
Co1 Cl1 2.695(3) .
Co2 O2 1.969(7) .
Co2 O1 2.059(7) .
Co2 N20 2.063(9) .
Co2 Cl3 2.377(4) .
Co2 S2 2.475(3) .
Co3 O2 1.949(8) .
Co3 O3 2.012(7) .
Co3 N13 2.049(12) .
Co3 O17 2.150(8) .
Co3 S3 2.522(3) .
Co3 Cl1 2.631(3) .
Co4 O4 2.008(7) .
Co4 O3 2.060(7) .
Co4 N10 2.097(9) .
Co4 N14 2.135(10) .
Co4 S4 2.510(3) .
Co4 Cl1 2.569(3) .
Co5 O8 1.996(7) .
Co5 O5 2.032(6) .
Co5 N6 2.071(8) .
Co5 N23 2.151(9) .
Co5 S5 2.496(3) .
Co5 Cl2 2.682(3) .
Co6 O6 2.007(6) .
Co6 N24 2.059(9) .
Co6 O5 2.061(7) .
Co6 Cl4 2.367(3) .
Co6 S6 2.493(3) .
Co7 O6 1.975(6) .
Co7 O7 2.008(6) .
Co7 N17 2.060(9) .
Co7 O18 2.128(7) .
Co7 S7 2.498(3) .
Co7 Cl2 2.638(3) .
Co8 O8 1.985(6) .
Co8 O7 2.040(6) .
Co8 N9 2.061(8) .
Co8 N16 2.122(9) .
Co8 S8 2.474(3) .
Co8 Cl2 2.619(3) .
Co9 O14 2.125(9) .
Co9 O9 2.138(6) 4_575
Co9 O9 2.138(6) .
Co9 N8 2.209(7) .
Co9 N8 2.209(7) 4_575
Co9 S9 2.382(4) .
Co10 O10 2.097(6) .
Co10 O9 2.135(6) .
Co10 O16 2.151(11) .
Co10 N5 2.154(8) .
Co10 N2 2.207(8) .
Co10 O15 2.235(10) .
Co10 S10 2.418(3) .
Co11 O10 2.066(7) .
Co11 O10 2.066(7) 4_575
Co11 N12 2.175(8) 4_575
Co11 N12 2.175(8) .
Co11 O15 2.207(11) .
Co11 O15 2.207(11) 4_575
Co11 S11 2.454(4) .
Co12 O11 2.039(6) .
Co12 O11 2.039(6) 4_575
Co12 N11 2.127(8) 4_575
Co12 N11 2.127(8) .
Co12 O13 2.129(12) .
Co12 S12 2.496(4) .
Co13 O11 2.055(6) .
Co13 O12 2.077(6) .
Co13 N3 2.108(7) .
Co13 N4 2.115(8) .
Co13 O16 2.222(11) .
Co13 S13 2.415(3) .
Co14 N7 2.083(8) .
Co14 N7 2.083(7) 4_575
Co14 O12 2.088(6) 4_575
Co14 O12 2.088(6) .
Co14 O14 2.163(9) .
Co14 S14 2.418(4) .
Co15 N21 1.976(9) .
Co15 N22 1.999(9) .
Co15 O25 2.213(7) .
Co15 Cl5 2.228(4) .
Co16 O19 1.914(15) .
Co16 O20 2.107(17) .
Co16 O23 2.133(17) .
Co16 O23 2.133(17) 4_575
Co16 N18 2.140(10) 4_575
Co16 N18 2.140(10) .
Co17 N15 2.109(13) .
Co17 N15 2.109(13) 4_575
Co17 O24 2.150(16) 4_575
Co17 O24 2.150(16) .
Co17 O22 2.192(19) .
Co17 O21 2.21(3) .
S1 C24 1.803(12) .
S1 C2 1.834(11) .
S2 C8 1.771(11) .
S2 C6 1.777(13) .
S3 C14 1.752(12) .
S3 C12 1.783(14) .
S4 C20 1.791(11) .
S4 C18 1.792(12) .
S5 C48 1.769(10) .
S5 C26 1.776(10) .
S6 C30 1.810(10) .
S6 C32 1.819(10) .
S7 C38 1.783(11) .
S7 C36 1.800(10) .
S8 C44 1.767(11) .
S8 C42 1.776(10) .
S9 C50 1.779(10) 4_575
S9 C50 1.779(10) .
S10 C56 1.767(11) .
S10 C54 1.806(10) .
S11 C60 1.781(11) .
S11 C60 1.781(10) 4_575
S12 C62 1.796(10) .
S12 C62 1.796(10) 4_575
S13 C68 1.765(10) .
S13 C66 1.774(10) .
S14 C72 1.753(9) 4_575
S14 C72 1.753(9) .
S15 C121 1.735(10) .
S16 C123 1.721(11) .
S17 C125 1.706(10) .
S18 C127 1.712(11) .
S19 S19' 1.613(12) .
S19 S19 1.674(15) 4_575
S19 C130 1.85(2) .
S19 S19' 2.060(12) 4_575
S19' S19' 0.982(15) 4_575
S19' C130 1.91(2) .
S19' S19 2.060(12) 4_575
S20 S20 1.165(10) 4_575
S20 S20' 1.568(9) .
S20 C131 1.851(12) .
S20 S20' 2.026(8) 4_575
S20' S20' 1.414(11) 4_575
S20' C131 1.872(14) .
S20' S20 2.026(8) 4_575
S21 C134 1.729(11) .
S21 S22 2.038(4) .
S22 C135 1.759(11) .
S23 O13 1.308(12) .
S23 O15 1.397(11) 4_575
S23 O15 1.397(11) .
S23 O14 1.441(9) .
S23 O16 1.481(12) 4_575
S23 O16 1.481(12) .
O1 C1 1.298(12) .
O2 C7 1.364(12) .
O3 C13 1.327(12) .
O4 C19 1.342(11) .
O5 C25 1.352(11) .
O6 C31 1.325(10) .
O7 C37 1.341(11) .
O8 C43 1.325(11) .
O9 C49 1.309(10) .
O10 C55 1.335(12) .
O11 C61 1.327(11) .
O12 C67 1.338(10) .
O15 O15 1.16(2) 4_575
O15 O16 1.423(15) .
O17 C137 1.343(17) .
O18 C138 1.37(3) .
N1 C122 1.301(11) .
N1 C121 1.338(12) .
N2 C121 1.311(11) .
N2 N3 1.373(10) .
N3 C122 1.334(11) .
N4 N5 1.348(10) .
N4 C124 1.369(12) .
N5 C123 1.332(12) .
N6 C124 1.318(12) .
N6 C123 1.390(12) .
N7 C126 1.318(11) .
N7 N8 1.384(10) .
N8 C125 1.315(11) .
N9 C126 1.352(12) .
N9 C125 1.378(12) .
N10 C128 1.342(12) .
N10 C127 1.357(12) .
N11 C128 1.298(12) .
N11 N12 1.369(10) .
N12 C127 1.331(12) .
N13 C129 1.259(16) .
N13 N14 1.385(13) .
N14 C130 1.250(19) .
N15 C129 1.318(17) .
N15 C130 1.356(19) .
N16 C131 1.323(14) .
N16 N17 1.385(12) .
N17 C132 1.306(14) .
N18 C131 1.335(13) .
N18 C132 1.344(13) .
N19 C134 1.346(13) .
N19 N20 1.366(11) .
N20 C133 1.341(12) .
N21 C134 1.357(13) .
N21 C133 1.376(12) .
N22 C136 1.351(13) .
N22 C135 1.371(13) .
N23 C135 1.314(12) .
N23 N24 1.383(11) .
N24 C136 1.282(13) .
C1 C2 1.389(15) .
C1 C6 1.404(15) .
C2 C3 1.378(15) .
C3 C4 1.377(17) .
C3 H3A 0.9500 .
C4 C5 1.398(18) .
C4 C73 1.508(18) .
C5 C6 1.376(16) .
C5 H5A 0.9500 .
C7 C8 1.373(15) .
C7 C12 1.380(15) .
C8 C9 1.419(15) .
C9 C10 1.414(15) .
C9 H9A 0.9500 .
C10 C11 1.324(15) .
C10 C74 1.542(16) .
C11 C12 1.393(15) .
C11 H11A 0.9500 .
C13 C18 1.387(15) .
C13 C14 1.459(15) .
C14 C15 1.381(15) .
C15 C16 1.353(17) .
C15 H15A 0.9500 .
C16 C17 1.384(17) .
C16 C75 1.59(2) .
C17 C18 1.389(15) .
C17 H17A 0.9500 .
C19 C20 1.370(14) .
C19 C24 1.398(14) .
C20 C21 1.401(14) .
C21 C22 1.408(15) .
C21 H21A 0.9500 .
C22 C23 1.388(15) .
C22 C76 1.539(17) .
C23 C24 1.377(14) .
C23 H23A 0.9500 .
C25 C26 1.361(13) .
C25 C30 1.403(14) .
C26 C27 1.406(14) .
C27 C28 1.416(14) .
C27 H27A 0.9500 .
C28 C29 1.368(13) .
C28 C77 1.519(15) .
C29 C30 1.360(13) .
C29 H29A 0.9500 .
C31 C36 1.383(13) .
C31 C32 1.384(13) .
C32 C33 1.380(13) .
C33 C34 1.374(13) .
C33 H33A 0.9500 .
C34 C35 1.397(13) .
C34 C78 1.547(14) .
C35 C36 1.400(13) .
C35 H35A 0.9500 .
C37 C38 1.389(13) .
C37 C42 1.414(13) .
C38 C39 1.406(14) .
C39 C40 1.374(15) .
C39 H39A 0.9500 .
C40 C41 1.404(14) .
C40 C79 1.532(15) .
C41 C42 1.398(13) .
C41 H41A 0.9500 .
C43 C44 1.390(13) .
C43 C48 1.419(13) .
C44 C45 1.404(14) .
C45 C46 1.361(15) .
C45 H45A 0.9500 .
C46 C47 1.475(15) .
C46 C80 1.503(16) .
C47 C48 1.384(14) .
C47 H47A 0.9500 .
C49 C54 1.404(13) .
C49 C50 1.423(13) .
C50 C51 1.367(13) .
C51 C52 1.407(14) .
C51 H51A 0.9500 .
C52 C53 1.387(14) .
C52 C81 1.548(16) .
C53 C54 1.367(13) .
C53 H53A 0.9500 .
C55 C56 1.432(14) .
C55 C60 1.433(14) .
C56 C57 1.367(14) .
C57 C58 1.401(15) .
C57 H57A 0.9500 .
C58 C59 1.378(14) .
C58 C82 1.525(16) .
C59 C60 1.390(13) .
C59 H59A 0.9500 .
C61 C62 1.390(13) .
C61 C66 1.438(14) .
C62 C63 1.370(14) .
C63 C64 1.357(15) .
C63 H63A 0.9500 .
C64 C65 1.362(14) .
C64 C83 1.544(16) .
C65 C66 1.384(13) .
C65 H65A 0.9500 .
C67 C72 1.407(12) .
C67 C68 1.439(13) .
C68 C69 1.385(13) .
C69 C70 1.400(14) .
C69 H69A 0.9500 .
C70 C71 1.412(14) .
C70 C84 1.507(16) .
C71 C72 1.372(13) .
C71 H71A 0.9500 .
C73 C87 1.35(2) .
C73 C86 1.45(2) .
C73 C85 1.55(2) .
C74 C89 1.477(17) .
C74 C88 1.478(16) .
C74 C90 1.545(17) .
C75 C93 1.430(17) .
C75 C91 1.44(2) .
C75 C92 1.45(2) .
C76 C95 1.58(2) .
C76 C96 1.60(2) .
C76 C94' 1.62(3) .
C76 C94 1.68(2) .
C77 C98 1.519(16) .
C77 C99 1.534(15) .
C77 C97 1.576(15) .
C78 C200 1.36(2) .
C78 C101 1.43(2) .
C78 C100 1.505(16) .
C78 C102 1.54(2) .
C78 C201 1.55(3) .
C78 C202 1.62(2) .
C79 C104 1.467(16) .
C79 C103 1.549(16) .
C79 C105 1.584(16) .
C80 C108 1.539(18) .
C80 C107 1.53(2) .
C80 C106 1.59(2) .
C81 C109 1.50(2) .
C81 C211 1.50(5) .
C81 C209 1.50(4) .
C81 C111 1.53(2) .
C81 C110 1.55(2) .
C81 C210 1.70(5) .
C82 C113 1.49(2) .
C82 C112 1.489(19) .
C82 C114 1.61(2) .
C83 C116 1.509(18) .
C83 C117 1.534(19) .
C83 C115 1.557(19) .
C84 C119 1.49(3) .
C84 C120 1.53(2) .
C84 C118 1.524(17) .
C85 H85A 0.9800 .
C85 H85B 0.9800 .
C85 H85C 0.9800 .
C86 H86A 0.9800 .
C86 H86B 0.9800 .
C86 H86C 0.9800 .
C87 H87A 0.9800 .
C87 H87B 0.9800 .
C87 H87C 0.9800 .
C88 H88A 0.9800 .
C88 H88B 0.9800 .
C88 H88C 0.9800 .
C89 H89A 0.9800 .
C89 H89B 0.9800 .
C89 H89C 0.9800 .
C90 H90A 0.9800 .
C90 H90B 0.9800 .
C90 H90C 0.9800 .
C91 H91A 0.9800 .
C91 H91B 0.9800 .
C91 H91C 0.9800 .
C92 H92A 0.9800 .
C92 H92B 0.9800 .
C92 H92C 0.9800 .
C93 H93A 0.9800 .
C93 H93B 0.9800 .
C93 H93C 0.9800 .
C94 H94A 0.9800 .
C94 H94B 0.9800 .
C94 H94C 0.9800 .
C95 H95A 0.9800 .
C95 H95B 0.9800 .
C95 H95C 0.9800 .
C96 H96A 0.9800 .
C96 H96B 0.9800 .
C96 H96C 0.9800 .
C94' H94D 0.9800 .
C94' H94E 0.9800 .
C94' H94F 0.9800 .
C97 H97A 0.9800 .
C97 H97B 0.9800 .
C97 H97C 0.9800 .
C98 H98A 0.9800 .
C98 H98B 0.9800 .
C98 H98C 0.9800 .
C99 H99A 0.9800 .
C99 H99B 0.9800 .
C99 H99C 0.9800 .
C100 H10A 0.9800 .
C100 H10B 0.9800 .
C100 H10C 0.9800 .
C101 H10D 0.9800 .
C101 H10E 0.9800 .
C101 H10F 0.9800 .
C102 H10G 0.9800 .
C102 H10H 0.9800 .
C102 H10I 0.9800 .
C200 H20A 0.9800 .
C200 H20B 0.9800 .
C200 H20C 0.9800 .
C201 H20D 0.9800 .
C201 H20E 0.9800 .
C201 H20F 0.9800 .
C202 H20G 0.9800 .
C202 H20H 0.9800 .
C202 H20I 0.9800 .
C103 H10J 0.9800 .
C103 H10K 0.9800 .
C103 H10L 0.9800 .
C104 H10M 0.9800 .
C104 H10N 0.9800 .
C104 H10O 0.9800 .
C105 H10P 0.9800 .
C105 H10Q 0.9800 .
C105 H10R 0.9800 .
C106 H10S 0.9800 .
C106 H10T 0.9800 .
C106 H10U 0.9800 .
C107 H10V 0.9800 .
C107 H10W 0.9800 .
C107 H10X 0.9800 .
C108 H10Y 0.9800 .
C108 H10Z 0.9800 .
C108 H11B 0.9800 .
C109 H11C 0.9800 .
C109 H11D 0.9800 .
C109 H11E 0.9800 .
C110 H11F 0.9800 .
C110 H11G 0.9800 .
C110 H11H 0.9800 .
C111 H11I 0.9800 .
C111 H11J 0.9800 .
C111 H11K 0.9800 .
C209 H20J 0.9800 .
C209 H20K 0.9800 .
C209 H20L 0.9800 .
C210 H21B 0.9800 .
C210 H21C 0.9800 .
C210 H21D 0.9800 .
C211 H21E 0.9800 .
C211 H21F 0.9800 .
C211 H21G 0.9800 .
C112 H11L 0.9800 .
C112 H11M 0.9800 .
C112 H11N 0.9800 .
C113 H11O 0.9800 .
C113 H11P 0.9800 .
C113 H11Q 0.9800 .
C114 H11R 0.9800 .
C114 H11S 0.9800 .
C114 H11T 0.9800 .
C115 H11U 0.9800 .
C115 H11V 0.9800 .
C115 H11W 0.9800 .
C116 H11X 0.9800 .
C116 H11Y 0.9800 .
C116 H11Z 0.9800 .
C117 H12A 0.9800 .
C117 H12B 0.9800 .
C117 H12C 0.9800 .
C118 H12D 0.9800 .
C118 H12E 0.9800 .
C118 H12F 0.9800 .
C119 H12G 0.9800 .
C119 H12H 0.9800 .
C119 H12I 0.9800 .
C120 H12J 0.9800 .
C120 H12K 0.9800 .
C120 H12L 0.9800 .
C122 H12M 0.9500 .
C124 H12N 0.9500 .
C126 H12O 0.9500 .
C128 H12P 0.9500 .
C129 C130 2.01(2) .
C129 H12Q 0.9500 .
C132 H13A 0.9500 .
C133 H13B 0.9500 .
C136 H13C 0.9500 .
C137 H13D 0.9800 .
C137 H13E 0.9800 .
C137 H13F 0.9800 .
C138 H13G 0.9800 .
C138 H13H 0.9800 .
C138 H13I 0.9800 .

loop_
_platon_squeeze_void_nr
_platon_squeeze_void_average_x
_platon_squeeze_void_average_y
_platon_squeeze_void_average_z
_platon_squeeze_void_volume
_platon_squeeze_void_count_electrons
_platon_squeeze_void_content
1 0.059 0.047 0.120 75 42 ' '
2 0.438 0.186 1.500 5427 1807 ' '
3 0.059 0.453 0.120 75 37 ' '
4 -0.059 0.547 0.880 75 46 ' '
5 -0.059 0.953 0.880 75 40 ' '
6 0.298 0.604 0.007 6 1 ' '
7 0.298 0.896 0.007 6 2 ' '
8 0.362 0.646 0.719 8 1 ' '
9 0.362 0.854 0.719 8 1 ' '
10 0.432 0.643 0.291 10 3 ' '
11 0.432 0.857 0.291 10 2 ' '
12 0.568 0.143 0.709 10 3 ' '
13 0.568 0.357 0.709 10 2 ' '
14 0.638 0.146 0.281 8 1 ' '
15 0.638 0.354 0.281 8 1 ' '
16 0.702 0.104 0.993 6 1 ' '
17 0.702 0.396 0.993 6 2 ' '
